data_4327933
loop_
_publ_author_name
'Hiroki Kurihara'
'Xing Lu'
'Yuko Iiduka'
'Hidefumi Nikawa'
'Makoto Hachiya'
'Naomi Mizorogi'
'Zdenek Slanina'
'Takahiro Tsuchiya'
'Shigeru Nagase'
'Takeshi Akasaka'

_publ_section_title
;
 X-ray Structures of Sc2C2@C2n (n= 40-42): In-Depth Understanding of the
 Core-Shell Interplay in Carbide Cluster Metallofullerenes
;
_journal_name_full 'Inorganic Chemistry'
_journal_page_first 746
_journal_page_last 750
_journal_paper_doi 10.1021/ic202438u
_journal_volume 51
_journal_year 2012
_chemical_formula_sum 'C122 H46 Cl6 Co N4 Sc2'
_chemical_formula_weight 1929.17
_chemical_name_common Sc2C2@C82(C3v)/Co(OEP)
_chemical_name_systematic
; 
 ? 
;
_space_group_IT_number 5
_symmetry_cell_setting monoclinic
_symmetry_space_group_name_Hall 'C 2y'
_symmetry_space_group_name_H-M 'C 1 2 1'
_atom_sites_solution_hydrogens geom
_atom_sites_solution_primary direct
_atom_sites_solution_secondary difmap
_audit_creation_method SHELXL-97
_cell_angle_alpha 90.00
_cell_angle_beta 93.1030(10)
_cell_angle_gamma 90.00
_cell_formula_units_Z 4
_cell_length_a 25.0092(4)
_cell_length_b 15.4199(3)
_cell_length_c 19.3935(3)
_cell_measurement_temperature 90(2)
_cell_volume 7467.9(2)
_computing_cell_refinement 'APEX2 (Bruker AXS, 2006)'
_computing_data_collection 'APEX2 (Bruker AXS, 2006)'
_computing_data_reduction 'Yadokari-XG, SHELXS-97'
_computing_molecular_graphics ORTEP-3
_computing_publication_material 'XCIF (Bruker AXS, 2001)'
_computing_structure_refinement 'Yadokari-XG, SHELXL-97 (Sheldrick, 1997)'
_computing_structure_solution 'Yadokari-XG, SHELXS-97 (Sheldrick, 1990)'
_diffrn_ambient_temperature 90(2)
_diffrn_detector_area_resol_mean 8.333
_diffrn_measured_fraction_theta_full 1.000
_diffrn_measured_fraction_theta_max 1.000
_diffrn_measurement_device_type 'Bruker APEXII CCD area detector'
_diffrn_measurement_method 'phi and omega scans'
_diffrn_radiation_monochromator 'Bruker Helios multilayer confocal mirror'
_diffrn_radiation_source 'Bruker TXS fine-focus rotating anode'
_diffrn_radiation_type MoK\a
_diffrn_radiation_wavelength 0.71073
_diffrn_reflns_av_R_equivalents 0.0306
_diffrn_reflns_av_sigmaI/netI 0.0330
_diffrn_reflns_limit_h_max 34
_diffrn_reflns_limit_h_min -34
_diffrn_reflns_limit_k_max 21
_diffrn_reflns_limit_k_min -21
_diffrn_reflns_limit_l_max 26
_diffrn_reflns_limit_l_min -26
_diffrn_reflns_number 80841
_diffrn_reflns_theta_full 29.13
_diffrn_reflns_theta_max 29.13
_diffrn_reflns_theta_min 1.05
_exptl_absorpt_coefficient_mu 0.681
_exptl_absorpt_correction_T_max 0.8989
_exptl_absorpt_correction_T_min 0.8376
_exptl_absorpt_correction_type empirical
_exptl_absorpt_process_details
;
SADABS Sheldrick 1996
;
_exptl_crystal_colour black
_exptl_crystal_density_diffrn 1.716
_exptl_crystal_description block
_exptl_crystal_F_000 3908
_exptl_crystal_size_max 0.27
_exptl_crystal_size_mid 0.18
_exptl_crystal_size_min 0.16
_refine_diff_density_max 0.991
_refine_diff_density_min -0.989
_refine_diff_density_rms 0.091
_refine_ls_abs_structure_details 'Flack H D (1983), Acta Cryst. A39, 876-881'
_refine_ls_abs_structure_Flack 0.42(2)
_refine_ls_extinction_method none
_refine_ls_goodness_of_fit_ref 1.043
_refine_ls_hydrogen_treatment constr
_refine_ls_matrix_type full
_refine_ls_number_parameters 2111
_refine_ls_number_reflns 19948
_refine_ls_number_restraints 4026
_refine_ls_restrained_S_all 1.052
_refine_ls_R_factor_all 0.0828
_refine_ls_R_factor_gt 0.0602
_refine_ls_shift/su_max 0.182
_refine_ls_shift/su_mean 0.013
_refine_ls_structure_factor_coef Fsqd
_refine_ls_weighting_details 'calc w=1/[\s^2^(Fo^2^)+(0.0945P)^2^+20.6123P] where P=(Fo^2^+2Fc^2^)/3'
_refine_ls_weighting_scheme calc
_refine_ls_wR_factor_gt 0.1585
_refine_ls_wR_factor_ref 0.1792
_reflns_number_gt 15581
_reflns_number_total 19948
_reflns_threshold_expression >2sigma(I)
_cod_data_source_file ic202438u_si_003.cif
_cod_data_source_block c3v02b
_cod_database_code 4327933

loop_
_symmetry_equiv_pos_as_xyz
'x, y, z'
'-x, y, -z'
'x+1/2, y+1/2, z'
'-x+1/2, y+1/2, -z'

loop_
_atom_site_label
_atom_site_type_symbol
_atom_site_fract_x
_atom_site_fract_y
_atom_site_fract_z
_atom_site_U_iso_or_equiv
_atom_site_adp_type
_atom_site_occupancy
_atom_site_symmetry_multiplicity
_atom_site_calc_flag
_atom_site_refinement_flags
_atom_site_disorder_assembly
_atom_site_disorder_group
Co1P Co 0.020905(12) 0.6500(3) 0.420832(15) 0.01303(8) Uani 1 1 d . A 3
N1P N 0.07474(7) 0.6502(5) 0.49893(10) 0.0145(4) Uani 1 1 d U A 3
N2P N -0.03017(7) 0.6499(5) 0.33996(10) 0.0152(4) Uani 1 1 d U A 3
C20P C -0.0403(2) 0.8057(4) 0.3216(3) 0.0167(10) Uani 1 1 d U A 3
H25 H -0.0583 0.8492 0.2946 0.020 Uiso 1 1 calc R A 3
C1P C -0.0521(2) 0.7205(5) 0.3053(3) 0.0167(10) Uani 1 1 d U A 3
N3P N 0.02320(16) 0.5220(4) 0.4176(2) 0.0129(9) Uani 1 1 d U A 3
C14P C 0.10087(19) 0.7200(5) 0.5298(3) 0.0134(9) Uani 1 1 d U A 3
N4P N 0.02383(16) 0.7784(4) 0.4187(2) 0.0159(9) Uani 1 1 d U A 3
C11P C 0.1008(2) 0.5782(5) 0.5288(3) 0.0158(10) Uani 1 1 d U A 3
C10P C 0.0903(2) 0.4940(5) 0.5139(3) 0.0180(11) Uani 1 1 d U A 3
H26 H 0.1081 0.4511 0.5418 0.022 Uiso 1 1 calc R A 3
C19P C -0.0047(2) 0.8327(4) 0.3733(3) 0.0151(10) Uani 1 1 d U A 3
C12P C 0.1431(2) 0.6062(4) 0.5792(3) 0.0169(10) Uani 1 1 d U A 3
C15P C 0.09052(19) 0.8061(4) 0.5106(3) 0.0137(9) Uani 1 1 d U A 3
H27 H 0.1104 0.8502 0.5347 0.016 Uiso 1 1 calc R A 3
C16P C 0.0539(2) 0.8317(4) 0.4596(3) 0.0133(9) Uani 1 1 d U A 3
C9P C 0.0549(2) 0.4660(5) 0.4600(3) 0.0169(10) Uani 1 1 d U A 3
C2P C -0.0876(2) 0.6932(5) 0.2470(3) 0.0202(11) Uani 1 1 d U A 3
C4P C -0.0517(2) 0.5797(5) 0.3053(3) 0.0164(10) Uani 1 1 d U A 3
C5P C -0.0413(2) 0.4936(5) 0.3214(3) 0.0192(11) Uani 1 1 d U A 3
H28 H -0.0605 0.4503 0.2954 0.023 Uiso 1 1 calc R A 3
C29P C 0.1813(2) 0.5450(5) 0.6163(3) 0.0192(11) Uani 1 1 d U A 3
H29 H 0.1618 0.4924 0.6300 0.023 Uiso 1 1 calc R A 3
H30 H 0.1968 0.5731 0.6588 0.023 Uiso 1 1 calc R A 3
C18P C 0.0087(2) 0.9228(5) 0.3860(3) 0.0180(10) Uani 1 1 d U A 3
C8P C 0.0453(2) 0.3771(4) 0.4408(3) 0.0174(10) Uani 1 1 d U A 3
C7P C 0.0094(2) 0.3773(5) 0.3874(3) 0.0201(11) Uani 1 1 d U A 3
C17P C 0.0462(2) 0.9225(5) 0.4418(3) 0.0195(11) Uani 1 1 d U A 3
C31P C 0.1811(2) 0.7535(5) 0.6163(3) 0.0202(11) Uani 1 1 d U A 3
H31 H 0.1968 0.7229 0.6575 0.024 Uiso 1 1 calc R A 3
H32 H 0.1617 0.8050 0.6324 0.024 Uiso 1 1 calc R A 3
C26P C 0.0153(3) 0.2871(6) 0.2777(4) 0.0396(17) Uani 1 1 d U A 3
H1 H 0.0092 0.3380 0.2481 0.059 Uiso 1 1 calc R A 3
H2 H 0.0008 0.2354 0.2538 0.059 Uiso 1 1 calc R A 3
H3 H 0.0538 0.2795 0.2878 0.059 Uiso 1 1 calc R A 3
C6P C -0.0047(2) 0.4667(5) 0.3730(3) 0.0181(11) Uani 1 1 d U A 3
C33P C 0.0733(2) 0.9977(5) 0.4763(3) 0.0256(12) Uani 1 1 d U A 3
H33 H 0.0741 0.9887 0.5269 0.031 Uiso 1 1 calc R A 3
H34 H 0.0519 1.0505 0.4657 0.031 Uiso 1 1 calc R A 3
C28P C 0.1304(2) 0.2890(5) 0.4511(4) 0.0305(14) Uani 1 1 d U A 3
H4 H 0.1284 0.2775 0.4014 0.046 Uiso 1 1 calc R A 3
H5 H 0.1476 0.2397 0.4755 0.046 Uiso 1 1 calc R A 3
H6 H 0.1515 0.3416 0.4607 0.046 Uiso 1 1 calc R A 3
C13P C 0.1422(2) 0.6945(4) 0.5782(3) 0.0153(10) Uani 1 1 d U A 3
C21P C -0.1156(2) 0.7553(5) 0.1981(3) 0.0251(12) Uani 1 1 d U A 3
H35 H -0.1337 0.7999 0.2253 0.030 Uiso 1 1 calc R A 3
H36 H -0.1437 0.7235 0.1705 0.030 Uiso 1 1 calc R A 3
C27P C 0.0742(2) 0.3014(4) 0.4759(3) 0.0203(11) Uani 1 1 d U A 3
H37 H 0.0532 0.2478 0.4667 0.024 Uiso 1 1 calc R A 3
H38 H 0.0764 0.3113 0.5264 0.024 Uiso 1 1 calc R A 3
C35P C -0.0131(2) 0.9973(5) 0.3455(3) 0.0249(12) Uani 1 1 d U A 3
H39 H -0.0093 1.0504 0.3741 0.030 Uiso 1 1 calc R A 3
H40 H -0.0518 0.9877 0.3349 0.030 Uiso 1 1 calc R A 3
C23P C -0.1162(2) 0.5446(5) 0.1985(3) 0.0242(12) Uani 1 1 d U A 3
H41 H -0.1446 0.5770 0.1719 0.029 Uiso 1 1 calc R A 3
H42 H -0.1338 0.4989 0.2251 0.029 Uiso 1 1 calc R A 3
C34P C 0.1312(3) 1.0130(5) 0.4546(4) 0.0330(14) Uani 1 1 d U A 3
H7 H 0.1542 0.9654 0.4719 0.049 Uiso 1 1 calc R A 3
H8 H 0.1447 1.0680 0.4739 0.049 Uiso 1 1 calc R A 3
H9 H 0.1315 1.0151 0.4041 0.049 Uiso 1 1 calc R A 3
C25P C -0.0130(2) 0.3000(5) 0.3461(3) 0.0249(12) Uani 1 1 d U A 3
H43 H -0.0518 0.3089 0.3355 0.030 Uiso 1 1 calc R A 3
H44 H -0.0086 0.2468 0.3745 0.030 Uiso 1 1 calc R A 3
C30P C 0.2269(2) 0.5189(6) 0.5697(3) 0.0311(15) Uani 1 1 d U A 3
H10 H 0.2115 0.4920 0.5274 0.047 Uiso 1 1 calc R A 3
H11 H 0.2507 0.4776 0.5944 0.047 Uiso 1 1 calc R A 3
H12 H 0.2472 0.5707 0.5579 0.047 Uiso 1 1 calc R A 3
C32P C 0.2258(2) 0.7831(5) 0.5720(3) 0.0293(13) Uani 1 1 d U A 3
H13 H 0.2434 0.7323 0.5529 0.044 Uiso 1 1 calc R A 3
H14 H 0.2520 0.8167 0.6002 0.044 Uiso 1 1 calc R A 3
H15 H 0.2109 0.8193 0.5341 0.044 Uiso 1 1 calc R A 3
C3P C -0.0868(2) 0.6055(5) 0.2479(3) 0.0190(10) Uani 1 1 d U A 3
C22P C -0.0799(2) 0.7999(5) 0.1498(3) 0.0311(14) Uani 1 1 d U A 3
H16 H -0.0508 0.8293 0.1765 0.047 Uiso 1 1 calc R A 3
H17 H -0.1007 0.8426 0.1222 0.047 Uiso 1 1 calc R A 3
H18 H -0.0647 0.7569 0.1192 0.047 Uiso 1 1 calc R A 3
C24P C -0.0783(3) 0.5012(5) 0.1472(4) 0.0363(16) Uani 1 1 d U A 3
H19 H -0.0598 0.5462 0.1221 0.055 Uiso 1 1 calc R A 3
H20 H -0.0995 0.4650 0.1144 0.055 Uiso 1 1 calc R A 3
H21 H -0.0520 0.4651 0.1731 0.055 Uiso 1 1 calc R A 3
C36P C 0.0140(3) 1.0119(5) 0.2789(4) 0.0364(15) Uani 1 1 d U A 3
H22 H 0.0509 1.0310 0.2891 0.055 Uiso 1 1 calc R A 3
H23 H -0.0054 1.0566 0.2517 0.055 Uiso 1 1 calc R A 3
H24 H 0.0141 0.9577 0.2525 0.055 Uiso 1 1 calc R A 3
Sc1 Sc 0.27431(11) 0.6554(4) 0.11764(13) 0.0424(12) Uani 0.615(4) 1 d PU B 5
C1C C 0.2191(5) 0.6056(6) 0.1918(6) 0.038(2) Uani 0.50 1 d PDU C -3
C2C C 0.1951(4) 0.6704(7) 0.1766(6) 0.038(2) Uani 0.50 1 d PDU C -3
C23A C 0.3494(6) 0.4985(10) 0.2101(8) 0.051(2) Uani 0.531(4) 1 d PDU D 1
C74A C 0.3355(6) 0.7204(13) 0.3322(8) 0.046(2) Uani 0.531(4) 1 d PU D 1
C34A C 0.3226(5) 0.6374(10) 0.3572(6) 0.047(2) Uani 0.531(4) 1 d PDU D 1
C4A C 0.1303(6) 0.4415(12) 0.0986(9) 0.060(2) Uani 0.531(4) 1 d PDU D 1
C3A C 0.1095(6) 0.4431(11) 0.1618(9) 0.062(2) Uani 0.531(4) 1 d PDU D 1
C25A C 0.3078(6) 0.4752(10) 0.1013(7) 0.056(2) Uani 0.531(4) 1 d PDU D 1
C79A C 0.3631(6) 0.5604(13) 0.2619(9) 0.049(2) Uani 0.531(4) 1 d PU D 1
C31A C 0.2973(6) 0.4907(10) 0.3321(8) 0.053(2) Uani 0.531(4) 1 d PDU D 1
C52A C 0.3774(5) 0.6455(11) 0.2342(7) 0.0486(19) Uani 0.531(4) 1 d PDU D 1
C21A C 0.2823(6) 0.4168(10) 0.1511(8) 0.057(2) Uani 0.531(4) 1 d PDU D 1
C53A C 0.3632(5) 0.7214(10) 0.2696(7) 0.051(2) Uani 0.531(4) 1 d PDU D 1
C11A C 0.1427(6) 0.4026(10) 0.2119(7) 0.053(2) Uani 0.531(4) 1 d PDU D 1
C77A C 0.2746(7) 0.4268(12) 0.2751(10) 0.060(2) Uani 0.531(4) 1 d PU D 1
C22A C 0.3089(6) 0.4326(10) 0.2188(8) 0.056(2) Uani 0.531(4) 1 d PDU D 1
C64A C 0.2253(8) 0.3943(11) 0.1417(9) 0.056(2) Uani 0.531(4) 1 d PU D 1
C63A C 0.1979(7) 0.4211(11) 0.0855(9) 0.054(2) Uani 0.531(4) 1 d PU D 1
C62A C 0.2128(7) 0.4760(11) 0.0305(7) 0.054(2) Uani 0.531(4) 1 d PU D 1
C61A C 0.2738(7) 0.4977(11) 0.0429(8) 0.0533(18) Uani 0.531(4) 1 d PU D 1
C15A C 0.1969(6) 0.3789(9) 0.2057(8) 0.057(2) Uani 0.531(4) 1 d PDU D 1
C59A C 0.1036(7) 0.6632(10) 0.3309(9) 0.045(2) Uani 0.531(4) 1 d PDU D 1
C32A C 0.2590(6) 0.5297(11) 0.3764(8) 0.049(2) Uani 0.531(4) 1 d PDU D 1
C75A C 0.2062(7) 0.4963(12) 0.3662(8) 0.047(2) Uani 0.531(4) 1 d PU D 1
C56A C 0.1833(7) 0.6574(10) 0.4050(8) 0.0438(18) Uani 0.531(4) 1 d PDU D 1
C38A C 0.2527(6) 0.7627(10) 0.3794(7) 0.051(2) Uani 0.531(4) 1 d PDU D 1
C70A C 0.1039(6) 0.5065(10) 0.2830(7) 0.0371(19) Uani 0.531(4) 1 d PU D 1
C58A C 0.1202(5) 0.5728(10) 0.3380(6) 0.0400(18) Uani 0.531(4) 1 d PDU D 1
C57A C 0.1678(5) 0.5683(9) 0.3825(6) 0.0414(18) Uani 0.531(4) 1 d PDU D 1
C13A C 0.1884(6) 0.4368(9) 0.3143(7) 0.0488(19) Uani 0.531(4) 1 d PDU D 1
C60A C 0.1428(6) 0.7162(10) 0.3713(7) 0.0474(19) Uani 0.531(4) 1 d PDU D 1
C24A C 0.3493(5) 0.5249(10) 0.1381(8) 0.053(2) Uani 0.531(4) 1 d PDU D 1
C33A C 0.2743(5) 0.6205(8) 0.3927(5) 0.0472(19) Uani 0.531(4) 1 d PDU D 1
C39A C 0.2999(6) 0.7843(10) 0.3423(7) 0.049(2) Uani 0.531(4) 1 d PDU D 1
C73A C 0.2416(5) 0.6745(9) 0.4047(6) 0.0446(19) Uani 0.531(4) 1 d PU D 1
Sc4 Sc 0.2028(3) 0.6291(11) 0.2931(4) 0.056(3) Uani 0.32(2) 1 d PU E -5
Sc3 Sc 0.2691(4) 0.6268(11) 0.1179(5) 0.066(3) Uani 0.259(6) 1 d PU F -5
Sc2 Sc 0.20189(8) 0.6561(7) 0.29547(14) 0.0278(17) Uani 0.52(2) 1 d PU G 5
Cl1Y Cl 0.0041(5) 0.0165(9) 0.09003(9) 0.162(4) Uani 0.432(4) 1 d PD H -5
Cl1X Cl 0.0006(2) 0.2842(5) -0.0926(2) 0.0795(14) Uani 0.481(3) 1 d PD I -5
Cl5Z Cl 0.1358(3) 0.1224(8) 0.1535(4) 0.097(2) Uani 0.500(13) 1 d PDU J 5
C1Z C 0.1820(2) 0.1652(7) 0.2145(2) 0.078(2) Uani 1 1 d DU . .
H49 H 0.1758 0.1011 0.2129 0.094 Uiso 0.500(13) 1 calc PR J -5
H46 H 0.1761 0.2294 0.2136 0.094 Uiso 0.500(13) 1 calc PR J 5
C48A C 0.3367(6) 0.6289(11) 0.0465(8) 0.051(2) Uani 0.531(4) 1 d PDU D 1
C69A C 0.0713(6) 0.5359(12) 0.2223(8) 0.047(2) Uani 0.531(4) 1 d PU D 1
C7A C 0.0461(6) 0.6686(9) 0.1463(8) 0.053(2) Uani 0.531(4) 1 d PDU D 1
C16A C 0.0777(6) 0.8065(10) 0.1825(7) 0.056(2) Uani 0.531(4) 1 d PDU D 1
C71B C 0.0557(7) 0.6748(17) 0.2175(11) 0.046(2) Uani 0.469(4) 1 d PU D 2
C2A C 0.0700(6) 0.4990(11) 0.1630(8) 0.053(2) Uani 0.531(4) 1 d PDU D 1
C46A C 0.2490(7) 0.6368(10) -0.0146(8) 0.052(2) Uani 0.531(4) 1 d PDU D 1
C47A C 0.2903(6) 0.5753(10) 0.0131(7) 0.052(2) Uani 0.531(4) 1 d PDU D 1
C51A C 0.3748(7) 0.6718(9) 0.1615(9) 0.059(2) Uani 0.531(4) 1 d PDU D 1
C17A C 0.0817(6) 0.7801(10) 0.2487(8) 0.056(2) Uani 0.531(4) 1 d PDU D 1
C50A C 0.2648(6) 0.7271(10) 0.0012(7) 0.050(2) Uani 0.531(4) 1 d PDU D 1
C66A C 0.1669(6) 0.7573(10) 0.0080(7) 0.047(2) Uani 0.531(4) 1 d PU D 1
C14A C 0.2250(6) 0.3992(10) 0.2692(9) 0.057(2) Uani 0.531(4) 1 d PDU D 1
C42A C 0.1777(6) 0.5385(10) -0.0105(6) 0.055(2) Uani 0.531(4) 1 d PDU D 1
C81A C 0.3324(7) 0.7759(11) 0.0916(8) 0.056(2) Uani 0.531(4) 1 d PU D 1
C72A C 0.0738(5) 0.6894(12) 0.2721(8) 0.0507(18) Uani 0.531(4) 1 d PU D 1
C49A C 0.3208(6) 0.7249(12) 0.0375(7) 0.058(2) Uani 0.531(4) 1 d PDU D 1
C8A C 0.0636(5) 0.7493(10) 0.1302(7) 0.059(2) Uani 0.531(4) 1 d PDU D 1
C55A C 0.3592(5) 0.7588(9) 0.1534(7) 0.057(2) Uani 0.531(4) 1 d PDU D 1
C12A C 0.1376(6) 0.4392(9) 0.2793(7) 0.049(2) Uani 0.531(4) 1 d PDU D 1
C10A C 0.0739(7) 0.6682(9) 0.0382(8) 0.061(2) Uani 0.531(4) 1 d PDU D 1
C82A C 0.3618(5) 0.6071(10) 0.1078(8) 0.0525(18) Uani 0.531(4) 1 d PU D 1
C9A C 0.0847(5) 0.7465(10) 0.0618(7) 0.0551(19) Uani 0.531(4) 1 d PDU D 1
C43A C 0.1973(5) 0.6215(9) -0.0267(6) 0.0503(18) Uani 0.531(4) 1 d PDU D 1
C44A C 0.1572(5) 0.6814(9) -0.0194(6) 0.0520(18) Uani 0.531(4) 1 d PDU D 1
C54A C 0.3520(5) 0.7910(10) 0.2230(7) 0.052(2) Uani 0.531(4) 1 d PDU D 1
C35A C 0.3363(6) 0.5581(10) 0.3229(8) 0.051(2) Uani 0.531(4) 1 d PDU D 1
C30A C 0.2430(6) 0.8496(9) 0.0683(7) 0.055(2) Uani 0.531(4) 1 d PDU D 1
C15B C 0.2045(7) 0.9174(10) 0.2084(9) 0.056(2) Uani 0.469(4) 1 d PDU D 2
C26A C 0.2067(6) 0.8881(9) 0.1127(8) 0.059(2) Uani 0.531(4) 1 d PDU D 1
C1A C 0.0632(5) 0.5349(9) 0.0982(7) 0.053(2) Uani 0.531(4) 1 d PDU D 1
C37A C 0.2108(6) 0.8161(9) 0.3544(7) 0.052(2) Uani 0.531(4) 1 d PDU D 1
C65A C 0.2165(7) 0.7932(12) 0.0213(8) 0.055(2) Uani 0.531(4) 1 d PU D 1
C6A C 0.0521(4) 0.6145(8) 0.0895(6) 0.0509(17) Uani 0.531(4) 1 d PDU D 1
C5A C 0.1026(6) 0.4954(11) 0.0570(7) 0.062(2) Uani 0.531(4) 1 d PDU D 1
C29A C 0.2937(6) 0.8445(13) 0.1027(9) 0.059(2) Uani 0.531(4) 1 d PDU D 1
C45A C 0.1107(5) 0.6349(10) -0.0028(6) 0.055(2) Uani 0.531(4) 1 d PDU D 1
C36A C 0.2290(6) 0.8729(9) 0.3019(6) 0.056(2) Uani 0.531(4) 1 d PDU D 1
C27A C 0.2359(6) 0.9059(9) 0.1764(8) 0.063(2) Uani 0.531(4) 1 d PDU D 1
C28A C 0.2880(6) 0.8787(10) 0.1690(8) 0.058(2) Uani 0.531(4) 1 d PDU D 1
C76A C 0.1522(6) 0.8027(10) 0.3357(6) 0.0495(18) Uani 0.531(4) 1 d PU D 1
C68A C 0.1483(8) 0.8609(11) 0.1063(9) 0.057(2) Uani 0.531(4) 1 d PU D 1
C41A C 0.1240(5) 0.5460(9) 0.0036(6) 0.056(2) Uani 0.531(4) 1 d PDU D 1
C19A C 0.1391(6) 0.8797(9) 0.2326(8) 0.055(2) Uani 0.531(4) 1 d PDU D 1
C18A C 0.1200(6) 0.8274(10) 0.2804(7) 0.055(2) Uani 0.531(4) 1 d PDU D 1
Cl2X Cl 0.0613(2) 0.2641(7) 0.0340(4) 0.145(3) Uani 0.481(3) 1 d PDU I -5
Cl2Y Cl 0.0224(4) -0.0710(8) -0.0352(6) 0.206(6) Uani 0.432(4) 1 d PD H -5
Cl3X Cl -0.0405(4) 0.3275(8) 0.0401(5) 0.196(4) Uani 0.481(3) 1 d PDU I -5
C67A C 0.1327(7) 0.7994(12) 0.0535(8) 0.053(2) Uani 0.531(4) 1 d PU D 1
C20A C 0.1121(7) 0.8680(11) 0.1738(8) 0.060(2) Uani 0.531(4) 1 d PDU D 1
C40A C 0.2849(7) 0.8523(10) 0.2947(8) 0.052(2) Uani 0.531(4) 1 d PDU D 1
C80A C 0.3105(7) 0.8521(11) 0.2292(9) 0.054(2) Uani 0.531(4) 1 d PU D 1
Cl1Z Cl 0.24724(4) 0.1504(3) 0.19751(5) 0.0548(3) Uani 1 1 d DU J .
C70B C 0.1021(7) 0.7848(13) 0.2853(9) 0.046(2) Uani 0.469(4) 1 d PU D 2
C57B C 0.1677(6) 0.7306(10) 0.3808(7) 0.042(2) Uani 0.469(4) 1 d PDU D 2
C59B C 0.1034(7) 0.6391(12) 0.3288(10) 0.044(2) Uani 0.469(4) 1 d PDU D 2
C56B C 0.1825(7) 0.6430(11) 0.4006(9) 0.0451(19) Uani 0.469(4) 1 d PDU D 2
C12B C 0.1417(6) 0.8619(10) 0.2803(8) 0.051(2) Uani 0.469(4) 1 d PDU D 2
C58B C 0.1190(6) 0.7268(11) 0.3367(7) 0.044(2) Uani 0.469(4) 1 d PDU D 2
C44B C 0.1584(6) 0.6319(11) -0.0200(7) 0.055(2) Uani 0.469(4) 1 d PDU D 2
C2B C 0.0787(6) 0.8184(10) 0.1581(8) 0.054(2) Uani 0.469(4) 1 d PDU D 2
C69B C 0.0707(7) 0.7559(14) 0.2260(10) 0.048(2) Uani 0.469(4) 1 d PU D 2
C75B C 0.2026(8) 0.7970(14) 0.3662(10) 0.049(2) Uani 0.469(4) 1 d PU D 2
C31B C 0.2984(7) 0.8169(11) 0.3263(8) 0.052(3) Uani 0.469(4) 1 d PDU D 2
C73B C 0.2348(6) 0.6092(12) 0.4044(7) 0.049(2) Uani 0.469(4) 1 d PU D 2
C72B C 0.0724(6) 0.6029(14) 0.2651(9) 0.050(2) Uani 0.469(4) 1 d PU D 2
C13B C 0.1918(6) 0.8617(10) 0.3186(7) 0.046(2) Uani 0.469(4) 1 d PDU D 2
C41B C 0.1309(6) 0.7693(9) 0.0081(7) 0.055(2) Uani 0.469(4) 1 d PDU D 2
C14B C 0.2309(6) 0.8979(10) 0.2726(8) 0.050(2) Uani 0.469(4) 1 d PDU D 2
C71A C 0.0567(6) 0.6297(15) 0.2149(10) 0.048(2) Uani 0.531(4) 1 d PU D 1
C32B C 0.2601(7) 0.7830(11) 0.3715(8) 0.052(2) Uani 0.469(4) 1 d PDU D 2
C45B C 0.1135(6) 0.6825(10) -0.0023(7) 0.055(2) Uani 0.469(4) 1 d PDU D 2
C77B C 0.2845(9) 0.8707(14) 0.2771(10) 0.051(2) Uani 0.469(4) 1 d PU D 2
C42B C 0.1850(6) 0.7732(10) -0.0072(6) 0.053(2) Uani 0.469(4) 1 d PDU D 2
C33B C 0.2791(5) 0.6953(10) 0.3890(6) 0.049(2) Uani 0.469(4) 1 d PDU D 2
C7B C 0.0440(6) 0.6440(12) 0.1507(8) 0.047(2) Uani 0.469(4) 1 d PDU D 2
C9B C 0.0796(6) 0.5595(11) 0.0624(8) 0.055(2) Uani 0.469(4) 1 d PDU D 2
C63B C 0.1892(8) 0.8800(12) 0.0861(10) 0.056(2) Uani 0.469(4) 1 d PU D 2
C6B C 0.0550(6) 0.7020(10) 0.0915(7) 0.0534(19) Uani 0.469(4) 1 d PDU D 2
C1B C 0.0694(6) 0.7813(10) 0.0957(8) 0.056(2) Uani 0.469(4) 1 d PDU D 2
C19B C 0.1518(7) 0.4088(10) 0.2344(8) 0.054(2) Uani 0.469(4) 1 d PDU D 2
C76B C 0.1530(7) 0.5058(11) 0.3480(7) 0.047(2) Uani 0.469(4) 1 d PU D 2
C38B C 0.2481(7) 0.5294(12) 0.3741(9) 0.052(2) Uani 0.469(4) 1 d PDU D 2
C5B C 0.1074(6) 0.8158(10) 0.0522(7) 0.054(2) Uani 0.469(4) 1 d PDU D 2
C4B C 0.1371(7) 0.8722(11) 0.0905(8) 0.054(2) Uani 0.469(4) 1 d PDU D 2
C11B C 0.1494(7) 0.8965(11) 0.2130(9) 0.055(2) Uani 0.469(4) 1 d PDU D 2
C10B C 0.0762(7) 0.6456(13) 0.0371(9) 0.060(2) Uani 0.469(4) 1 d PDU D 2
C18B C 0.1259(7) 0.4708(10) 0.2915(8) 0.051(2) Uani 0.469(4) 1 d PDU D 2
C78B C 0.2077(7) 0.3977(11) 0.2419(10) 0.055(2) Uani 0.469(4) 1 d PU D 2
C37B C 0.2079(6) 0.4688(10) 0.3413(7) 0.054(2) Uani 0.469(4) 1 d PDU D 2
C36B C 0.2357(7) 0.4209(11) 0.2891(8) 0.059(2) Uani 0.469(4) 1 d PDU D 2
C62B C 0.2220(8) 0.8284(13) 0.0406(9) 0.057(3) Uani 0.469(4) 1 d PU D 2
C3B C 0.1193(7) 0.8740(12) 0.1552(8) 0.056(2) Uani 0.469(4) 1 d PDU D 2
C17B C 0.0786(6) 0.5249(11) 0.2536(8) 0.051(2) Uani 0.469(4) 1 d PDU D 2
C60B C 0.1425(6) 0.5860(10) 0.3678(8) 0.0453(19) Uani 0.469(4) 1 d PDU D 2
C67B C 0.1287(8) 0.5028(14) 0.0498(9) 0.054(2) Uani 0.469(4) 1 d PU D 2
C8B C 0.0576(5) 0.5564(10) 0.1334(8) 0.050(2) Uani 0.469(4) 1 d PDU D 2
C74B C 0.3365(8) 0.5888(15) 0.3313(11) 0.051(2) Uani 0.469(4) 1 d PU D 2
C28B C 0.2768(7) 0.4105(10) 0.1749(8) 0.058(3) Uani 0.469(4) 1 d PDU D 2
C39B C 0.2990(7) 0.5201(12) 0.3424(10) 0.058(2) Uani 0.469(4) 1 d PDU D 2
C40B C 0.2926(6) 0.4523(11) 0.2903(9) 0.055(2) Uani 0.469(4) 1 d PDU D 2
C34B C 0.3270(6) 0.6805(11) 0.3547(8) 0.051(2) Uani 0.469(4) 1 d PDU D 2
C16B C 0.0760(7) 0.4943(13) 0.1744(9) 0.051(2) Uani 0.469(4) 1 d PDU D 2
C27B C 0.2219(7) 0.3902(9) 0.1780(9) 0.059(2) Uani 0.469(4) 1 d PDU D 2
C79B C 0.3617(8) 0.7457(16) 0.2507(10) 0.056(2) Uani 0.469(4) 1 d PU D 2
C43B C 0.2010(6) 0.6902(11) -0.0266(6) 0.0502(19) Uani 0.469(4) 1 d PDU D 2
C52B C 0.3775(7) 0.6719(11) 0.2305(10) 0.055(2) Uani 0.469(4) 1 d PDU D 2
C53B C 0.3665(7) 0.5949(12) 0.2684(9) 0.055(2) Uani 0.469(4) 1 d PDU D 2
C22B C 0.3040(7) 0.8715(11) 0.2081(9) 0.061(3) Uani 0.469(4) 1 d PDU D 2
C35B C 0.3381(6) 0.7561(11) 0.3157(8) 0.050(2) Uani 0.469(4) 1 d PDU D 2
C21B C 0.2780(7) 0.8865(12) 0.1474(9) 0.058(2) Uani 0.469(4) 1 d PDU D 2
C26B C 0.1939(7) 0.4115(10) 0.1145(9) 0.058(2) Uani 0.469(4) 1 d PDU D 2
C54B C 0.3585(7) 0.5246(11) 0.2175(10) 0.056(2) Uani 0.469(4) 1 d PDU D 2
C80B C 0.3251(7) 0.4632(12) 0.2314(11) 0.061(3) Uani 0.469(4) 1 d PU D 2
C50B C 0.2671(7) 0.5761(12) -0.0008(8) 0.048(2) Uani 0.469(4) 1 d PDU D 2
C49B C 0.3176(7) 0.5781(13) 0.0338(8) 0.053(2) Uani 0.469(4) 1 d PDU D 2
C29B C 0.2834(6) 0.4464(10) 0.1045(8) 0.060(2) Uani 0.469(4) 1 d PDU D 2
C65B C 0.2295(7) 0.5168(11) 0.0173(8) 0.052(2) Uani 0.469(4) 1 d PU D 2
C30B C 0.2345(6) 0.4479(10) 0.0684(7) 0.051(2) Uani 0.469(4) 1 d PDU D 2
C81B C 0.3311(7) 0.5110(12) 0.0935(9) 0.049(2) Uani 0.469(4) 1 d PU D 2
C24B C 0.3439(6) 0.7901(11) 0.1306(8) 0.057(2) Uani 0.469(4) 1 d PDU D 2
C23B C 0.3446(6) 0.8129(11) 0.1994(8) 0.058(2) Uani 0.469(4) 1 d PDU D 2
C25B C 0.3028(8) 0.8360(14) 0.0975(9) 0.057(2) Uani 0.469(4) 1 d PDU D 2
C68B C 0.1469(10) 0.4309(16) 0.0992(13) 0.058(2) Uani 0.469(4) 1 d PU D 2
C51B C 0.3769(7) 0.6504(13) 0.1581(9) 0.055(2) Uani 0.469(4) 1 d PDU D 2
C55B C 0.3655(5) 0.5611(10) 0.1497(8) 0.051(2) Uani 0.469(4) 1 d PDU D 2
C61B C 0.2764(8) 0.7938(13) 0.0429(9) 0.0559(19) Uani 0.469(4) 1 d PU D 2
C64B C 0.2271(10) 0.9075(13) 0.1480(11) 0.057(2) Uani 0.469(4) 1 d PU D 2
C47B C 0.2903(7) 0.7125(11) 0.0118(8) 0.053(2) Uani 0.469(4) 1 d PDU D 2
C46B C 0.2534(7) 0.6582(12) -0.0168(8) 0.0464(19) Uani 0.469(4) 1 d PDU D 2
C48B C 0.3313(7) 0.6643(14) 0.0439(9) 0.054(2) Uani 0.469(4) 1 d PDU D 2
C82B C 0.3588(6) 0.7088(13) 0.1057(10) 0.0568(19) Uani 0.469(4) 1 d PU D 2
C78A C 0.1922(7) 0.9018(9) 0.2348(8) 0.057(2) Uani 0.531(4) 1 d PU D 1
C66B C 0.1779(9) 0.5287(14) 0.0111(8) 0.055(2) Uani 0.469(4) 1 d PU D 2
C20B C 0.1209(8) 0.4224(12) 0.1636(9) 0.057(2) Uani 0.469(4) 1 d PDU D 2
Cl3Y Cl -0.06778(14) 0.0282(8) -0.0273(6) 0.287(12) Uani 0.432(4) 1 d PD H -5
C1Y C 0.0000 0.0260(6) 0.0000 0.162(4) Uani 0.863(8) 2 d SPD H 5
H47 H 0.0199 0.0776 -0.0164 0.194 Uiso 0.432(4) 1 calc PR H 5
C3C C 0.2008(5) 0.6196(7) 0.1798(7) 0.0297(19) Uani 0.50 1 d PDU C 3
C4C C 0.2091(4) 0.6957(7) 0.1856(6) 0.0292(18) Uani 0.50 1 d PDU C 3
Cl1W Cl -0.0001(3) 0.148(2) 0.1070(6) 0.052(4) Uani 0.088(2) 1 d PD K 4
Cl2W Cl 0.1029(8) 0.2436(12) 0.1061(13) 0.047(5) Uani 0.088(2) 1 d PDU K 4
Cl3W Cl 0.0974(9) 0.0575(12) 0.1077(15) 0.062(6) Uani 0.088(2) 1 d PDU K 4
Cl2Z Cl 0.1653(3) 0.1316(6) 0.2952(3) 0.0638(15) Uani 0.500(13) 1 d PDU J 5
Cl4Z Cl 0.1680(3) 0.1674(6) 0.2985(3) 0.0543(14) Uani 0.500(13) 1 d PDU J -5
Cl3Z Cl 0.13847(18) 0.1790(7) 0.1485(2) 0.0658(17) Uani 0.500(13) 1 d PDU J -5
C1W C 0.0676(3) 0.1535(13) 0.1345(10) 0.052(4) Uani 0.088(2) 1 d PD K 4
H45 H 0.0698 0.1542 0.1861 0.062 Uiso 0.088(2) 1 calc PR K 4
Sc5 Sc 0.2293(7) 0.6625(18) 0.0816(7) 0.098(6) Uani 0.107(4) 1 d PU L 4
Sc6 Sc 0.1693(4) 0.7500(8) 0.2379(8) 0.063(4) Uani 0.110(5) 1 d PU L -4
Sc7 Sc 0.1810(11) 0.5765(18) 0.2677(11) 0.078(6) Uani 0.071(5) 1 d PU L 4
C1X C 0.0000 0.2582(11) 0.0000 0.196(4) Uani 0.961(6) 2 d SPDU I 5
H48 H -0.0136 0.1977 0.0054 0.235 Uiso 0.481(3) 1 calc PR I 5

loop_
_atom_site_aniso_label
_atom_site_aniso_U_11
_atom_site_aniso_U_22
_atom_site_aniso_U_33
_atom_site_aniso_U_23
_atom_site_aniso_U_13
_atom_site_aniso_U_12
Co1P 0.01176(14) 0.01398(15) 0.01308(14) 0.0003(3) -0.00181(10) 0.0004(3)
N1P 0.0131(8) 0.0155(9) 0.0145(8) 0.000(2) -0.0015(6) 0.002(2)
N2P 0.0129(8) 0.0178(9) 0.0146(8) 0.003(2) -0.0012(6) 0.000(2)
C20P 0.015(2) 0.018(3) 0.018(2) 0.0061(19) 0.0021(18) 0.0057(19)
C1P 0.013(2) 0.020(2) 0.018(2) 0.000(2) 0.0007(18) -0.0005(19)
N3P 0.016(2) 0.014(2) 0.0096(18) 0.0012(15) 0.0010(15) -0.0004(15)
C14P 0.0123(19) 0.016(2) 0.012(2) -0.0024(18) 0.0001(16) -0.0033(19)
N4P 0.0099(19) 0.016(2) 0.021(2) 0.0032(17) -0.0028(16) 0.0022(16)
C11P 0.011(2) 0.021(2) 0.015(2) 0.0008(19) -0.0019(17) -0.0004(19)
C10P 0.014(2) 0.025(3) 0.014(2) 0.0015(19) -0.0010(17) 0.002(2)
C19P 0.013(2) 0.014(2) 0.018(2) 0.0038(18) -0.0001(17) 0.0011(18)
C12P 0.0109(19) 0.024(3) 0.015(2) -0.0042(19) -0.0040(16) 0.0005(19)
C15P 0.0116(19) 0.010(2) 0.020(2) -0.0034(18) 0.0005(17) -0.0015(17)
C16P 0.0125(19) 0.011(2) 0.016(2) 0.0043(17) 0.0015(16) 0.0022(17)
C9P 0.014(2) 0.019(3) 0.017(2) 0.0052(19) 0.0001(17) 0.0041(19)
C2P 0.016(2) 0.027(3) 0.017(2) 0.001(2) -0.0015(17) 0.001(2)
C4P 0.012(2) 0.025(3) 0.012(2) -0.0026(19) -0.0031(17) -0.003(2)
C5P 0.018(2) 0.023(3) 0.017(2) -0.001(2) -0.0053(18) -0.001(2)
C29P 0.017(2) 0.024(3) 0.016(2) 0.002(2) -0.0079(18) 0.001(2)
C18P 0.016(2) 0.015(2) 0.022(2) 0.0012(19) 0.0006(18) -0.0012(19)
C8P 0.017(2) 0.013(2) 0.023(2) 0.0005(19) 0.0017(18) 0.0027(18)
C7P 0.017(2) 0.018(3) 0.026(3) -0.005(2) 0.0015(19) -0.004(2)
C17P 0.014(2) 0.020(3) 0.024(2) 0.002(2) 0.0003(18) 0.0029(19)
C31P 0.016(2) 0.028(3) 0.017(2) -0.005(2) 0.0010(18) -0.003(2)
C26P 0.052(4) 0.034(4) 0.034(3) -0.024(3) 0.012(3) -0.004(3)
C6P 0.015(2) 0.020(3) 0.020(2) 0.000(2) 0.0020(19) -0.0048(19)
C33P 0.026(3) 0.020(3) 0.031(3) 0.006(2) -0.001(2) -0.002(2)
C28P 0.020(3) 0.029(3) 0.043(3) 0.007(3) 0.005(2) 0.011(2)
C13P 0.0138(19) 0.020(2) 0.012(2) -0.0049(18) 0.0019(16) 0.0000(19)
C21P 0.021(3) 0.036(3) 0.017(2) 0.000(2) -0.006(2) 0.007(2)
C27P 0.014(2) 0.011(3) 0.035(3) 0.008(2) -0.001(2) 0.0026(19)
C35P 0.024(3) 0.014(3) 0.036(3) 0.006(2) -0.004(2) -0.002(2)
C23P 0.020(3) 0.026(3) 0.025(3) -0.003(2) -0.009(2) -0.002(2)
C34P 0.031(3) 0.029(3) 0.039(3) 0.005(3) -0.002(3) -0.009(3)
C25P 0.024(3) 0.022(3) 0.029(3) -0.002(2) -0.005(2) -0.010(2)
C30P 0.018(3) 0.045(4) 0.031(3) 0.015(3) 0.008(2) 0.015(3)
C32P 0.023(3) 0.034(3) 0.030(3) -0.014(3) 0.002(2) -0.009(2)
C3P 0.015(2) 0.026(3) 0.016(2) 0.002(2) -0.0069(17) -0.001(2)
C22P 0.028(3) 0.045(4) 0.019(3) 0.007(2) -0.008(2) 0.012(3)
C24P 0.035(3) 0.040(4) 0.034(3) -0.022(3) 0.000(3) 0.000(3)
C36P 0.031(3) 0.029(3) 0.048(4) 0.011(3) -0.007(3) 0.005(3)
Sc1 0.0203(6) 0.092(4) 0.0150(7) 0.0082(14) 0.0057(5) -0.0056(15)
C1C 0.038(2) 0.038(2) 0.038(2) 0.0002(10) 0.0030(10) 0.0003(10)
C2C 0.038(2) 0.038(2) 0.038(2) 0.0012(10) 0.0016(10) 0.0006(10)
C23A 0.031(4) 0.059(5) 0.064(4) 0.010(4) 0.002(4) 0.027(4)
C74A 0.035(4) 0.067(5) 0.034(4) 0.009(4) -0.013(3) -0.024(4)
C34A 0.032(3) 0.074(5) 0.033(3) 0.012(4) -0.018(3) -0.004(4)
C4A 0.066(5) 0.059(4) 0.056(4) -0.004(4) 0.002(4) -0.028(4)
C3A 0.065(5) 0.064(5) 0.058(4) 0.005(4) 0.005(4) -0.029(4)
C25A 0.062(5) 0.056(5) 0.054(4) -0.011(4) 0.022(4) 0.034(4)
C79A 0.022(3) 0.070(5) 0.053(4) 0.020(4) -0.009(3) 0.022(4)
C31A 0.047(4) 0.062(5) 0.049(4) 0.023(4) -0.003(4) 0.016(4)
C52A 0.013(2) 0.078(5) 0.054(3) 0.010(4) 0.002(2) -0.005(4)
C21A 0.074(4) 0.038(4) 0.060(5) -0.006(4) 0.017(4) 0.034(4)
C53A 0.028(3) 0.075(5) 0.050(4) 0.010(4) -0.002(4) -0.021(4)
C11A 0.073(4) 0.036(4) 0.050(4) 0.007(4) -0.002(4) -0.017(4)
C77A 0.066(5) 0.046(4) 0.067(5) 0.030(4) 0.006(4) 0.025(4)
C22A 0.054(4) 0.046(4) 0.069(5) 0.012(4) 0.002(4) 0.034(4)
C64A 0.082(4) 0.028(4) 0.057(4) -0.017(4) 0.006(4) 0.019(4)
C63A 0.080(5) 0.035(4) 0.048(4) -0.024(4) 0.003(4) 0.003(4)
C62A 0.078(4) 0.053(4) 0.032(4) -0.020(4) 0.009(4) -0.007(4)
C61A 0.070(4) 0.056(4) 0.036(3) -0.024(3) 0.022(3) 0.012(3)
C15A 0.085(5) 0.024(4) 0.061(4) 0.003(4) 0.008(4) -0.004(4)
C59A 0.040(3) 0.058(4) 0.040(3) -0.005(4) 0.024(3) 0.002(4)
C32A 0.049(4) 0.070(4) 0.027(3) 0.021(3) -0.001(3) 0.014(4)
C75A 0.059(4) 0.055(4) 0.027(4) 0.022(4) 0.009(4) -0.002(4)
C56A 0.050(3) 0.066(4) 0.016(3) -0.002(4) 0.009(3) -0.012(4)
C38A 0.063(4) 0.065(5) 0.023(4) -0.019(4) -0.008(3) -0.022(4)
C70A 0.033(4) 0.047(4) 0.032(4) 0.009(4) 0.007(3) -0.018(4)
C58A 0.040(3) 0.057(4) 0.024(3) 0.003(3) 0.013(3) -0.011(4)
C57A 0.041(4) 0.065(4) 0.019(3) 0.013(3) 0.006(3) -0.008(4)
C13A 0.069(4) 0.032(3) 0.046(4) 0.026(3) 0.005(3) -0.008(3)
C60A 0.053(4) 0.062(4) 0.029(3) -0.012(4) 0.015(4) -0.002(4)
C24A 0.034(4) 0.066(5) 0.060(4) 0.002(4) 0.018(4) 0.022(4)
C33A 0.040(3) 0.080(4) 0.020(3) 0.010(3) -0.011(3) -0.005(3)
C39A 0.052(4) 0.062(5) 0.031(4) -0.014(4) -0.010(3) -0.028(4)
C73A 0.047(3) 0.071(4) 0.015(3) -0.004(3) 0.001(3) -0.014(3)
Sc4 0.094(6) 0.051(4) 0.024(3) 0.000(2) 0.012(2) 0.011(3)
Sc3 0.064(5) 0.082(6) 0.056(4) -0.004(3) 0.037(3) 0.026(4)
Sc2 0.0186(15) 0.057(4) 0.0084(9) -0.0080(12) 0.0045(5) -0.0034(12)
Cl1Y 0.170(8) 0.241(12) 0.071(4) -0.005(6) -0.030(5) 0.007(9)
Cl1X 0.074(3) 0.096(3) 0.070(3) 0.016(3) 0.011(2) 0.018(3)
Cl5Z 0.087(4) 0.113(5) 0.088(4) 0.019(4) -0.034(3) 0.000(4)
C1Z 0.071(3) 0.101(6) 0.066(3) -0.005(4) 0.025(3) 0.002(4)
C48A 0.036(4) 0.077(5) 0.042(3) -0.004(4) 0.027(3) -0.002(4)
C69A 0.031(3) 0.068(4) 0.043(4) 0.015(4) 0.005(3) -0.020(4)
C7A 0.023(3) 0.076(4) 0.058(4) 0.024(4) -0.002(3) 0.010(4)
C16A 0.051(4) 0.054(4) 0.063(5) 0.011(4) 0.008(4) 0.034(4)
C71B 0.024(3) 0.071(4) 0.046(4) 0.008(5) 0.015(3) 0.006(4)
C2A 0.036(4) 0.074(5) 0.048(4) 0.005(4) -0.008(4) -0.033(4)
C46A 0.061(4) 0.072(4) 0.023(3) -0.006(4) 0.009(3) -0.010(4)
C47A 0.054(4) 0.075(4) 0.028(4) -0.010(4) 0.024(3) -0.006(4)
C51A 0.024(3) 0.091(5) 0.062(4) 0.005(4) 0.010(3) -0.008(4)
C17A 0.048(4) 0.059(5) 0.061(5) -0.008(4) 0.010(4) 0.032(4)
C50A 0.060(4) 0.068(4) 0.024(3) 0.014(4) 0.015(3) -0.020(4)
C66A 0.055(4) 0.064(4) 0.021(3) 0.028(3) -0.007(3) 0.005(4)
C14A 0.081(5) 0.026(4) 0.062(5) 0.019(4) -0.013(4) 0.004(4)
C42A 0.074(4) 0.070(4) 0.021(4) -0.008(4) -0.004(4) -0.014(4)
C81A 0.052(4) 0.066(4) 0.051(4) 0.015(4) 0.014(3) -0.038(3)
C72A 0.031(3) 0.073(4) 0.050(3) -0.004(4) 0.020(3) 0.015(3)
C49A 0.058(4) 0.079(4) 0.039(3) 0.016(4) 0.020(3) -0.026(4)
C8A 0.048(4) 0.070(4) 0.059(4) 0.023(4) -0.004(4) 0.022(4)
C55A 0.038(4) 0.074(5) 0.060(4) 0.016(4) 0.014(4) -0.027(4)
C12A 0.064(4) 0.035(4) 0.049(4) 0.011(4) 0.014(4) -0.021(4)
C10A 0.048(3) 0.087(5) 0.045(3) 0.028(4) -0.017(3) 0.003(4)
C82A 0.027(3) 0.083(4) 0.051(3) -0.002(3) 0.025(3) 0.002(3)
C9A 0.050(4) 0.071(4) 0.043(3) 0.027(3) -0.012(3) 0.011(4)
C43A 0.056(3) 0.077(4) 0.017(3) 0.001(3) -0.005(3) -0.020(4)
C44A 0.061(3) 0.072(4) 0.022(3) 0.020(4) -0.011(3) -0.005(4)
C54A 0.034(4) 0.066(5) 0.055(5) 0.017(4) -0.002(4) -0.032(4)
C35A 0.030(4) 0.074(5) 0.047(4) 0.016(4) -0.013(3) 0.016(4)
C30A 0.082(4) 0.042(4) 0.043(4) 0.026(3) 0.008(4) -0.017(4)
C15B 0.088(5) 0.022(4) 0.058(5) -0.003(4) 0.008(5) -0.004(4)
C26A 0.091(5) 0.027(4) 0.058(5) 0.025(4) -0.010(4) -0.003(4)
C1A 0.036(3) 0.083(4) 0.037(4) 0.012(4) -0.016(3) -0.019(4)
C37A 0.077(4) 0.046(4) 0.035(4) -0.023(4) 0.008(4) -0.016(4)
C65A 0.078(4) 0.060(4) 0.028(4) 0.029(4) 0.001(4) -0.017(4)
C6A 0.031(3) 0.079(4) 0.041(3) 0.019(3) -0.014(3) -0.007(3)
C5A 0.056(4) 0.077(4) 0.051(4) -0.001(4) -0.010(4) -0.023(4)
C29A 0.070(4) 0.051(4) 0.058(4) 0.016(4) 0.021(4) -0.034(4)
C45A 0.053(3) 0.080(5) 0.029(3) 0.018(4) -0.012(3) -0.002(4)
C36A 0.084(4) 0.038(4) 0.045(4) -0.022(3) 0.006(4) -0.012(4)
C27A 0.095(5) 0.026(4) 0.067(5) 0.007(4) 0.005(4) -0.016(4)
C28A 0.076(4) 0.042(4) 0.057(5) 0.011(4) -0.001(4) -0.039(4)
C76A 0.062(3) 0.052(3) 0.036(3) -0.023(3) 0.017(3) 0.004(3)
C68A 0.075(4) 0.039(4) 0.056(4) 0.029(4) -0.005(4) 0.019(4)
C41A 0.055(4) 0.078(4) 0.032(3) 0.002(3) -0.017(3) -0.017(4)
C19A 0.075(4) 0.037(4) 0.056(4) -0.011(4) 0.017(4) 0.023(4)
C18A 0.061(5) 0.051(5) 0.054(4) -0.015(4) 0.008(4) 0.026(4)
Cl2X 0.053(3) 0.253(9) 0.125(5) -0.021(5) -0.034(3) 0.038(4)
Cl2Y 0.170(9) 0.256(11) 0.185(10) -0.144(9) -0.062(7) 0.134(9)
Cl3X 0.130(5) 0.304(10) 0.165(6) 0.032(6) 0.101(5) 0.111(6)
C67A 0.061(4) 0.055(4) 0.041(4) 0.034(3) -0.009(4) 0.019(4)
C20A 0.069(4) 0.044(4) 0.069(5) -0.003(4) 0.015(4) 0.022(4)
C40A 0.067(4) 0.043(5) 0.044(5) -0.009(4) -0.011(4) -0.029(4)
C80A 0.058(4) 0.050(4) 0.054(5) -0.002(4) -0.007(4) -0.041(4)
Cl1Z 0.0438(5) 0.0765(7) 0.0453(5) 0.0007(14) 0.0138(4) 0.0090(13)
C70B 0.042(4) 0.057(4) 0.040(4) -0.010(4) 0.014(3) 0.018(4)
C57B 0.044(4) 0.065(4) 0.018(3) -0.010(4) 0.011(3) -0.005(4)
C59B 0.036(3) 0.058(4) 0.041(3) 0.008(4) 0.025(3) -0.007(4)
C56B 0.048(3) 0.068(4) 0.020(3) 0.005(4) 0.011(3) -0.007(4)
C12B 0.068(4) 0.037(4) 0.050(4) -0.018(4) 0.016(4) 0.014(4)
C58B 0.042(4) 0.060(4) 0.030(4) -0.008(4) 0.019(3) 0.005(4)
C44B 0.064(4) 0.078(4) 0.021(3) 0.005(4) -0.012(3) -0.003(4)
C2B 0.052(4) 0.051(4) 0.057(5) 0.013(4) -0.006(4) 0.028(4)
C69B 0.034(4) 0.064(4) 0.048(4) -0.002(4) 0.009(4) 0.025(4)
C75B 0.065(4) 0.054(4) 0.028(4) -0.024(4) 0.008(4) -0.010(4)
C31B 0.055(4) 0.057(5) 0.043(5) -0.022(4) -0.012(4) -0.029(4)
C73B 0.051(4) 0.079(4) 0.016(3) 0.013(4) -0.005(3) -0.002(4)
C72B 0.029(3) 0.073(4) 0.049(4) 0.011(4) 0.018(3) -0.008(4)
C13B 0.068(4) 0.036(4) 0.034(4) -0.021(3) 0.009(4) -0.004(4)
C41B 0.061(4) 0.069(4) 0.035(4) 0.029(4) -0.001(4) 0.006(4)
C14B 0.080(4) 0.023(4) 0.048(4) -0.011(4) -0.002(4) -0.014(4)
C71A 0.020(3) 0.073(4) 0.050(3) 0.013(4) 0.010(3) 0.002(4)
C32B 0.064(4) 0.064(5) 0.028(4) -0.023(4) -0.004(4) -0.024(4)
C45B 0.053(4) 0.079(5) 0.031(3) 0.017(4) -0.012(3) -0.003(4)
C77B 0.064(4) 0.041(4) 0.048(5) -0.010(4) 0.002(4) -0.037(4)
C42B 0.068(4) 0.069(4) 0.020(4) 0.030(4) -0.001(4) -0.005(4)
C33B 0.046(4) 0.079(5) 0.020(3) -0.011(4) -0.013(3) -0.007(4)
C7B 0.021(3) 0.070(5) 0.051(3) 0.012(5) -0.004(3) -0.004(4)
C9B 0.043(4) 0.077(4) 0.043(4) 0.000(4) -0.018(3) -0.022(4)
C63B 0.083(5) 0.034(4) 0.049(4) 0.029(4) -0.008(4) 0.001(4)
C6B 0.039(3) 0.075(4) 0.045(3) 0.022(4) -0.014(3) 0.013(4)
C1B 0.053(4) 0.066(5) 0.047(4) 0.026(4) -0.012(4) 0.021(4)
C19B 0.076(5) 0.035(4) 0.052(5) 0.022(4) 0.006(4) -0.011(4)
C76B 0.059(4) 0.047(4) 0.036(4) 0.026(3) 0.012(3) -0.009(3)
C38B 0.054(4) 0.071(4) 0.030(4) 0.027(4) 0.000(4) 0.012(4)
C5B 0.062(4) 0.059(4) 0.041(4) 0.032(4) -0.002(4) 0.014(4)
C4B 0.069(5) 0.047(5) 0.044(5) 0.024(4) -0.003(4) 0.013(4)
C11B 0.079(5) 0.031(4) 0.055(5) -0.003(4) 0.007(4) 0.014(4)
C10B 0.049(3) 0.084(4) 0.044(3) 0.016(4) -0.019(3) -0.002(4)
C18B 0.061(4) 0.039(4) 0.053(4) 0.024(4) 0.010(4) -0.018(4)
C78B 0.081(4) 0.023(4) 0.060(4) 0.018(4) -0.006(4) 0.005(4)
C37B 0.070(4) 0.051(4) 0.040(4) 0.033(4) 0.005(4) 0.009(4)
C36B 0.079(5) 0.038(4) 0.059(5) 0.028(4) -0.006(4) 0.015(4)
C62B 0.080(5) 0.053(5) 0.039(5) 0.030(4) 0.009(4) -0.020(5)
C3B 0.074(4) 0.039(4) 0.056(4) 0.009(4) 0.006(4) 0.018(4)
C17B 0.045(4) 0.058(5) 0.050(5) 0.014(4) 0.009(4) -0.018(4)
C60B 0.047(4) 0.062(4) 0.029(4) 0.016(4) 0.016(3) -0.014(4)
C67B 0.057(4) 0.068(4) 0.037(4) -0.009(4) -0.006(4) -0.022(4)
C8B 0.025(3) 0.074(4) 0.049(4) 0.004(4) -0.010(3) -0.021(4)
C74B 0.033(4) 0.074(5) 0.042(4) 0.003(5) -0.021(3) 0.028(4)
C28B 0.076(5) 0.034(4) 0.064(5) -0.005(4) 0.000(5) 0.031(4)
C39B 0.055(4) 0.073(5) 0.044(4) 0.024(4) -0.008(4) 0.024(4)
C40B 0.059(4) 0.050(5) 0.055(4) 0.023(4) -0.011(4) 0.031(4)
C34B 0.035(4) 0.080(5) 0.036(4) -0.006(5) -0.018(4) 0.001(5)
C16B 0.041(4) 0.064(4) 0.047(4) 0.010(4) -0.001(4) -0.031(4)
C27B 0.088(5) 0.025(4) 0.065(5) -0.004(4) 0.013(4) 0.017(4)
C79B 0.029(4) 0.081(5) 0.058(5) 0.001(4) 0.001(4) -0.019(4)
C43B 0.058(4) 0.077(4) 0.015(3) 0.017(4) 0.006(3) 0.006(4)
C52B 0.018(3) 0.087(5) 0.060(4) -0.007(4) -0.001(3) -0.005(4)
C53B 0.027(4) 0.078(5) 0.059(4) 0.009(5) -0.011(3) 0.021(5)
C22B 0.071(5) 0.047(5) 0.064(5) 0.003(5) -0.001(5) -0.043(4)
C35B 0.035(4) 0.073(5) 0.040(4) -0.015(4) -0.006(4) -0.020(4)
C21B 0.079(5) 0.038(4) 0.056(5) 0.011(4) 0.007(4) -0.033(4)
C26B 0.082(5) 0.032(4) 0.059(5) -0.024(4) 0.000(5) 0.004(4)
C54B 0.037(4) 0.067(5) 0.064(4) 0.004(4) 0.001(4) 0.035(4)
C80B 0.058(5) 0.053(5) 0.071(5) 0.012(4) -0.003(4) 0.042(4)
C50B 0.054(4) 0.066(4) 0.024(4) -0.016(4) 0.013(4) 0.006(4)
C49B 0.055(4) 0.075(4) 0.032(4) -0.016(4) 0.018(4) 0.012(4)
C29B 0.073(5) 0.046(4) 0.061(4) -0.015(4) 0.017(4) 0.030(4)
C65B 0.069(4) 0.054(4) 0.032(4) -0.028(4) 0.008(4) -0.001(4)
C30B 0.073(4) 0.037(4) 0.044(4) -0.023(3) 0.010(4) 0.014(4)
C81B 0.044(4) 0.060(4) 0.045(4) -0.015(4) 0.021(3) 0.021(4)
C24B 0.051(4) 0.067(4) 0.056(4) 0.014(4) 0.020(4) -0.033(4)
C23B 0.045(4) 0.067(5) 0.064(5) 0.003(4) 0.013(4) -0.036(4)
C25B 0.066(4) 0.051(4) 0.056(4) 0.017(4) 0.017(4) -0.037(4)
C68B 0.068(5) 0.052(4) 0.053(4) -0.009(4) 0.002(4) -0.016(4)
C51B 0.020(3) 0.088(5) 0.058(4) 0.000(5) 0.013(3) 0.001(4)
C55B 0.029(4) 0.071(5) 0.056(4) -0.001(4) 0.011(3) 0.027(4)
C61B 0.073(4) 0.059(4) 0.038(3) 0.022(3) 0.019(3) -0.028(3)
C64B 0.089(5) 0.025(4) 0.055(5) 0.012(4) -0.004(5) -0.015(4)
C47B 0.055(4) 0.077(4) 0.031(4) 0.011(4) 0.022(4) -0.015(4)
C46B 0.054(3) 0.070(4) 0.016(3) 0.005(4) 0.016(3) -0.011(4)
C48B 0.043(4) 0.078(5) 0.043(3) 0.002(4) 0.027(3) -0.005(4)
C82B 0.034(3) 0.082(4) 0.057(3) 0.006(4) 0.021(3) -0.015(4)
C78A 0.088(4) 0.024(4) 0.059(4) -0.008(4) 0.010(4) 0.001(4)
C66B 0.071(4) 0.069(4) 0.024(4) -0.020(4) -0.005(4) -0.021(4)
C20B 0.072(5) 0.048(5) 0.053(4) 0.009(4) 0.014(4) -0.019(4)
Cl3Y 0.094(6) 0.241(12) 0.54(3) -0.255(16) 0.159(12) -0.071(7)
C1Y 0.170(8) 0.241(12) 0.071(4) -0.005(6) -0.030(5) 0.007(9)
C3C 0.030(2) 0.030(2) 0.030(2) -0.0010(10) 0.0011(10) -0.0005(10)
C4C 0.029(2) 0.029(2) 0.029(2) -0.0004(10) 0.0018(10) -0.0001(10)
Cl1W 0.020(4) 0.088(9) 0.050(6) -0.024(12) 0.012(4) -0.021(10)
Cl2W 0.035(8) 0.035(9) 0.071(10) 0.000(8) 0.002(7) -0.015(7)
Cl3W 0.043(9) 0.033(9) 0.107(14) 0.023(9) -0.031(9) 0.005(7)
Cl2Z 0.081(3) 0.065(3) 0.049(2) -0.019(3) 0.035(2) -0.027(3)
Cl4Z 0.060(2) 0.065(3) 0.0392(19) -0.006(3) 0.0170(16) -0.004(3)
Cl3Z 0.0457(19) 0.100(4) 0.051(2) 0.007(2) -0.0056(15) 0.003(2)
C1W 0.020(4) 0.088(9) 0.050(6) -0.024(12) 0.012(4) -0.021(10)
Sc5 0.117(10) 0.125(12) 0.056(6) 0.021(8) 0.034(6) -0.010(10)
Sc6 0.047(5) 0.056(6) 0.086(7) -0.025(5) 0.010(5) 0.007(4)
Sc7 0.101(12) 0.084(12) 0.050(9) -0.012(9) 0.020(8) -0.013(10)
C1X 0.130(5) 0.304(10) 0.165(6) 0.032(6) 0.101(5) 0.111(6)

loop_
_atom_type_symbol
_atom_type_description
_atom_type_scat_dispersion_real
_atom_type_scat_dispersion_imag
_atom_type_scat_source
C C 0.0033 0.0016 'International Tables Vol C Tables 4.2.6.8 and 6.1.1.4'
H H 0.0000 0.0000 'International Tables Vol C Tables 4.2.6.8 and 6.1.1.4'
N N 0.0061 0.0033 'International Tables Vol C Tables 4.2.6.8 and 6.1.1.4'
Cl Cl 0.1484 0.1585 'International Tables Vol C Tables 4.2.6.8 and 6.1.1.4'
Sc Sc 0.2519 0.3716 'International Tables Vol C Tables 4.2.6.8 and 6.1.1.4'
Co Co 0.3494 0.9721 'International Tables Vol C Tables 4.2.6.8 and 6.1.1.4'

loop_
_geom_angle_atom_site_label_1
_geom_angle_atom_site_label_2
_geom_angle_atom_site_label_3
_geom_angle
N2P Co1P N1P 177.39(8)
N2P Co1P N3P 89.6(2)
N1P Co1P N3P 90.4(2)
N2P Co1P N4P 90.4(2)
N1P Co1P N4P 89.4(2)
N3P Co1P N4P 175.03(8)
C14P N1P C11P 103.97(18)
C14P N1P Co1P 128.5(4)
C11P N1P Co1P 126.9(4)
C4P N2P C1P 104.42(19)
C4P N2P Co1P 127.8(4)
C1P N2P Co1P 127.7(4)
C19P C20P C1P 125.5(5)
C19P C20P H25 117.2
C1P C20P H25 117.3
C20P C1P N2P 124.5(5)
C20P C1P C2P 124.5(5)
N2P C1P C2P 111.0(5)
C6P N3P C9P 103.7(5)
C6P N3P Co1P 128.6(4)
C9P N3P Co1P 127.6(4)
N1P C14P C15P 123.3(5)
N1P C14P C13P 112.6(5)
C15P C14P C13P 123.9(5)
C16P N4P C19P 105.0(5)
C16P N4P Co1P 128.2(4)
C19P N4P Co1P 126.8(4)
C10P C11P N1P 126.5(5)
C10P C11P C12P 123.3(5)
N1P C11P C12P 110.2(5)
C11P C10P C9P 124.2(5)
C11P C10P H26 117.9
C9P C10P H26 117.9
C20P C19P N4P 125.0(5)
C20P C19P C18P 123.6(5)
N4P C19P C18P 111.4(5)
C13P C12P C11P 105.9(6)
C13P C12P C29P 130.2(6)
C11P C12P C29P 123.6(5)
C16P C15P C14P 124.9(5)
C16P C15P H27 117.5
C14P C15P H27 117.6
N4P C16P C15P 125.5(5)
N4P C16P C17P 112.8(5)
C15P C16P C17P 121.6(5)
C10P C9P N3P 124.1(5)
C10P C9P C8P 125.3(5)
N3P C9P C8P 110.6(5)
C3P C2P C1P 105.7(6)
C3P C2P C21P 130.9(7)
C1P C2P C21P 123.3(6)
N2P C4P C5P 125.6(5)
N2P C4P C3P 111.7(5)
C5P C4P C3P 122.7(5)
C6P C5P C4P 124.0(5)
C6P C5P H28 118.0
C4P C5P H28 118.0
C12P C29P C30P 110.7(5)
C12P C29P H29 109.5
C30P C29P H29 109.5
C12P C29P H30 109.5
C30P C29P H30 109.5
H29 C29P H30 108.1
C17P C18P C19P 105.7(5)
C17P C18P C35P 128.9(5)
C19P C18P C35P 125.4(5)
C7P C8P C9P 107.2(5)
C7P C8P C27P 129.5(5)
C9P C8P C27P 123.3(5)
C8P C7P C6P 107.4(5)
C8P C7P C25P 128.2(5)
C6P C7P C25P 124.4(5)
C18P C17P C16P 105.2(5)
C18P C17P C33P 128.3(5)
C16P C17P C33P 126.6(5)
C13P C31P C32P 112.5(5)
C13P C31P H31 109.1
C32P C31P H31 109.1
C13P C31P H32 109.1
C32P C31P H32 109.1
H31 C31P H32 107.8
N3P C6P C5P 124.2(6)
N3P C6P C7P 111.1(5)
C5P C6P C7P 124.7(5)
C17P C33P C34P 114.0(6)
C17P C33P H33 108.8
C34P C33P H33 108.8
C17P C33P H34 108.8
C34P C33P H34 108.8
H33 C33P H34 107.7
C12P C13P C14P 107.3(6)
C12P C13P C31P 126.2(6)
C14P C13P C31P 126.2(5)
C2P C21P C22P 114.6(5)
C2P C21P H35 108.6
C22P C21P H35 108.6
C2P C21P H36 108.6
C22P C21P H36 108.6
H35 C21P H36 107.6
C8P C27P C28P 112.4(5)
C8P C27P H37 109.1
C28P C27P H37 109.1
C8P C27P H38 109.1
C28P C27P H38 109.1
H37 C27P H38 107.8
C18P C35P C36P 113.7(5)
C18P C35P H39 108.8
C36P C35P H39 108.8
C18P C35P H40 108.8
C36P C35P H40 108.8
H39 C35P H40 107.7
C3P C23P C24P 112.4(5)
C3P C23P H41 109.1
C24P C23P H41 109.1
C3P C23P H42 109.1
C24P C23P H42 109.1
H41 C23P H42 107.9
C7P C25P C26P 112.2(5)
C7P C25P H43 109.2
C26P C25P H43 109.2
C7P C25P H44 109.2
C26P C25P H44 109.2
H43 C25P H44 107.9
C2P C3P C4P 107.2(6)
C2P C3P C23P 127.6(6)
C4P C3P C23P 125.3(6)
C3C C1C C2C 33.4(10)
C3C C1C C4C 55.6(10)
C2C C1C C4C 22.2(6)
C4C C2C C3C 124(2)
C4C C2C C1C 102.2(15)
C3C C2C C1C 22.1(10)
C79A C23A C22A 122.2(13)
C79A C23A C24A 118.7(13)
C22A C23A C24A 110.0(9)
C39A C74A C34A 116.6(14)
C39A C74A C53A 118.0(15)
C34A C74A C53A 115.5(15)
C74A C34A C35A 123.2(12)
C74A C34A C33A 122.5(13)
C35A C34A C33A 106.9(9)
C5A C4A C3A 108.9(10)
C5A C4A C63A 120.1(13)
C3A C4A C63A 123.7(13)
C2A C3A C4A 110.8(11)
C2A C3A C11A 134.7(14)
C4A C3A C11A 112.2(14)
C61A C25A C24A 130.2(14)
C61A C25A C21A 113.9(14)
C24A C25A C21A 108.7(9)
C35A C79A C23A 118.5(16)
C35A C79A C52A 118.2(15)
C23A C79A C52A 113.4(13)
C35A C31A C32A 104.3(9)
C35A C31A C77A 126.0(13)
C32A C31A C77A 117.0(12)
C53A C52A C51A 103.7(10)
C53A C52A C79A 119.4(11)
C51A C52A C79A 126.9(12)
C22A C21A C64A 123.0(13)
C22A C21A C25A 107.0(10)
C64A C21A C25A 120.6(13)
C52A C53A C54A 111.4(9)
C52A C53A C74A 123.3(13)
C54A C53A C74A 117.3(13)
C3A C11A C15A 126.5(13)
C3A C11A C12A 112.4(13)
C15A C11A C12A 108.1(9)
C14A C77A C22A 123.9(18)
C14A C77A C31A 124.8(17)
C22A C77A C31A 107.0(15)
C77A C22A C23A 125.8(14)
C77A C22A C21A 114.4(14)
C23A C22A C21A 107.5(9)
C63A C64A C21A 119.0(16)
C63A C64A C15A 119.3(17)
C21A C64A C15A 116.1(15)
C64A C63A C62A 131.0(18)
C64A C63A C4A 113.5(15)
C62A C63A C4A 107.2(14)
C63A C62A C42A 127.4(16)
C63A C62A C61A 107.7(15)
C42A C62A C61A 118.8(14)
C47A C61A C25A 111.2(15)
C47A C61A C62A 115.1(15)
C25A C61A C62A 127.3(14)
C11A C15A C14A 107.5(9)
C11A C15A C64A 122.3(13)
C14A C15A C64A 117.0(13)
C72A C59A C58A 119.6(14)
C72A C59A C60A 126.1(15)
C58A C59A C60A 107.6(9)
C75A C32A C31A 113.8(13)
C75A C32A C33A 126.9(13)
C31A C32A C33A 110.3(9)
C13A C75A C32A 126.1(15)
C13A C75A C57A 116.4(14)
C32A C75A C57A 107.5(14)
C60A C56A C57A 105.9(8)
C60A C56A C73A 122.4(12)
C57A C56A C73A 113.9(12)
C37A C38A C39A 107.8(9)
C37A C38A C73A 120.3(12)
C39A C38A C73A 123.3(12)
C12A C70A C69A 121.3(13)
C12A C70A C58A 114.3(14)
C69A C70A C58A 118.2(14)
C57A C58A C59A 109.0(9)
C57A C58A C70A 125.0(12)
C59A C58A C70A 120.8(12)
C58A C57A C56A 109.1(9)
C58A C57A C75A 115.2(12)
C56A C57A C75A 125.5(12)
C12A C13A C75A 124.6(13)
C12A C13A C14A 107.9(9)
C75A C13A C14A 120.8(13)
C59A C60A C56A 108.3(9)
C59A C60A C76A 111.1(12)
C56A C60A C76A 127.9(12)
C82A C24A C25A 115.5(13)
C82A C24A C23A 130.6(13)
C25A C24A C23A 106.8(9)
C73A C33A C34A 124.3(12)
C73A C33A C32A 121.7(12)
C34A C33A C32A 106.4(9)
C74A C39A C40A 126.3(13)
C74A C39A C38A 117.6(13)
C40A C39A C38A 107.3(10)
C33A C73A C38A 115.6(13)
C33A C73A C56A 124.0(14)
C38A C73A C56A 111.7(12)
Cl3Z Cl5Z C1Z 69.4(6)
Cl3Z C1Z Cl4Z 125.8(4)
Cl3Z C1Z Cl1Z 117.9(3)
Cl4Z C1Z Cl1Z 116.3(4)
Cl3Z C1Z Cl2Z 124.2(4)
Cl4Z C1Z Cl2Z 18.84(14)
Cl1Z C1Z Cl2Z 114.8(4)
Cl3Z C1Z Cl5Z 29.98(18)
Cl4Z C1Z Cl5Z 120.0(5)
Cl1Z C1Z Cl5Z 115.3(4)
Cl2Z C1Z Cl5Z 108.6(6)
Cl3Z C1Z H49 90.5
Cl4Z C1Z H49 90.5
Cl1Z C1Z H49 90.5
Cl2Z C1Z H49 71.7
Cl5Z C1Z H49 60.6
Cl3Z C1Z H46 76.6
Cl4Z C1Z H46 87.7
Cl1Z C1Z H46 105.7
Cl2Z C1Z H46 105.8
Cl5Z C1Z H46 105.7
H49 C1Z H46 162.6
C82A C48A C47A 122.6(14)
C82A C48A C49A 116.3(14)
C47A C48A C49A 106.5(8)
C2A C69A C70A 124.7(16)
C2A C69A C71A 110.4(15)
C70A C69A C71A 119.9(15)
C8A C7A C6A 108.4(9)
C8A C7A C71A 122.4(14)
C6A C7A C71A 116.7(13)
C20A C16A C17A 109.2(11)
C20A C16A C8A 121.3(13)
C17A C16A C8A 120.8(13)
C69B C71B C7B 119(2)
C69B C71B C72B 124(2)
C7B C71B C72B 111(2)
C69A C2A C3A 108.9(14)
C69A C2A C1A 129.6(15)
C3A C2A C1A 107.7(10)
C43A C46A C50A 117.1(14)
C43A C46A C47A 127.3(14)
C50A C46A C47A 110.8(9)
C61A C47A C46A 118.8(14)
C61A C47A C48A 121.1(14)
C46A C47A C48A 107.7(9)
C55A C51A C52A 111.7(10)
C55A C51A C82A 121.5(13)
C52A C51A C82A 119.4(12)
C18A C17A C16A 106.9(10)
C18A C17A C72A 118.7(14)
C16A C17A C72A 124.8(14)
C46A C50A C49A 107.6(9)
C46A C50A C65A 116.2(12)
C49A C50A C65A 124.7(13)
C44A C66A C65A 125.9(15)
C44A C66A C67A 124.0(14)
C65A C66A C67A 105.6(15)
C77A C14A C15A 124.8(15)
C77A C14A C13A 116.9(15)
C15A C14A C13A 108.5(10)
C41A C42A C43A 108.7(10)
C41A C42A C62A 119.5(11)
C43A C42A C62A 119.9(12)
C49A C81A C55A 130.8(17)
C49A C81A C29A 115.3(17)
C55A C81A C29A 107.9(15)
C59A C72A C17A 116.7(15)
C59A C72A C71A 123.6(16)
C17A C72A C71A 113.1(15)
C81A C49A C50A 120.3(15)
C81A C49A C48A 115.7(14)
C50A C49A C48A 107.3(8)
C7A C8A C16A 119.4(12)
C7A C8A C9A 108.6(10)
C16A C8A C9A 126.7(13)
C81A C55A C51A 113.7(13)
C81A C55A C54A 131.9(14)
C51A C55A C54A 105.6(9)
C70A C12A C13A 123.3(12)
C70A C12A C11A 116.0(12)
C13A C12A C11A 107.9(9)
C9A C10A C45A 114.8(14)
C9A C10A C6A 111.7(10)
C45A C10A C6A 119.3(11)
C48A C82A C24A 118.5(14)
C48A C82A C51A 121.8(15)
C24A C82A C51A 110.7(13)
C10A C9A C8A 105.5(9)
C10A C9A C67A 128.8(14)
C8A C9A C67A 115.1(13)
C46A C43A C44A 124.9(12)
C46A C43A C42A 118.1(12)
C44A C43A C42A 108.7(9)
C66A C44A C43A 121.6(12)
C66A C44A C45A 119.9(13)
C43A C44A C45A 107.2(9)
C80A C54A C53A 124.8(12)
C80A C54A C55A 115.7(12)
C53A C54A C55A 107.6(10)
C79A C35A C34A 120.4(14)
C79A C35A C31A 118.9(14)
C34A C35A C31A 112.1(10)
C65A C30A C29A 131.2(14)
C65A C30A C26A 111.1(13)
C29A C30A C26A 109.1(10)
C64B C15B C14B 123.4(17)
C64B C15B C11B 119.1(16)
C14B C15B C11B 107.7(10)
C30A C26A C27A 107.0(10)
C30A C26A C68A 118.7(13)
C27A C26A C68A 124.7(13)
C6A C1A C2A 121.8(13)
C6A C1A C5A 119.2(12)
C2A C1A C5A 106.5(9)
C38A C37A C36A 110.1(10)
C38A C37A C76A 134.8(11)
C36A C37A C76A 104.8(11)
C66A C65A C30A 139.9(16)
C66A C65A C50A 112.0(15)
C30A C65A C50A 102.2(13)
C1A C6A C7A 120.4(11)
C1A C6A C10A 124.4(12)
C7A C6A C10A 105.4(9)
C4A C5A C41A 125.4(13)
C4A C5A C1A 106.1(9)
C41A C5A C1A 117.9(13)
C30A C29A C28A 106.4(10)
C30A C29A C81A 124.1(15)
C28A C29A C81A 120.6(15)
C10A C45A C41A 118.7(11)
C10A C45A C44A 122.4(13)
C41A C45A C44A 108.6(9)
C37A C36A C40A 106.2(9)
C37A C36A C78A 123.5(12)
C40A C36A C78A 119.6(11)
C28A C27A C26A 107.1(10)
C28A C27A C78A 137.4(12)
C26A C27A C78A 105.4(12)
C80A C28A C27A 111.0(13)
C80A C28A C29A 128.9(15)
C27A C28A C29A 110.5(10)
C18A C76A C37A 132.8(13)
C18A C76A C60A 120.1(14)
C37A C76A C60A 100.6(12)
C67A C68A C26A 117.7(17)
C67A C68A C20A 118.4(16)
C26A C68A C20A 119.2(15)
C42A C41A C45A 106.7(9)
C42A C41A C5A 120.2(11)
C45A C41A C5A 120.0(11)
C20A C19A C18A 109.5(11)
C20A C19A C78A 121.1(14)
C18A C19A C78A 120.7(14)
C17A C18A C19A 106.7(10)
C17A C18A C76A 126.4(15)
C19A C18A C76A 119.8(15)
C66A C67A C68A 126.6(17)
C66A C67A C9A 109.7(15)
C68A C67A C9A 118.8(16)
C16A C20A C19A 107.7(10)
C16A C20A C68A 117.0(13)
C19A C20A C68A 115.2(13)
C39A C40A C36A 108.6(9)
C39A C40A C80A 116.7(14)
C36A C40A C80A 123.9(13)
C28A C80A C54A 114.1(15)
C28A C80A C40A 125.5(16)
C54A C80A C40A 115.9(14)
C58B C70B C69B 120.7(18)
C58B C70B C12B 111.5(16)
C69B C70B C12B 120.9(16)
C75B C57B C56B 126.1(15)
C75B C57B C58B 115.4(14)
C56B C57B C58B 108.3(9)
C58B C59B C60B 108.1(10)
C58B C59B C72B 124.2(15)
C60B C59B C72B 120.7(15)
C73B C56B C57B 125.8(14)
C73B C56B C60B 114.5(15)
C57B C56B C60B 106.7(10)
C13B C12B C11B 108.6(10)
C13B C12B C70B 120.8(13)
C11B C12B C70B 117.3(13)
C70B C58B C59B 117.9(15)
C70B C58B C57B 127.6(15)
C59B C58B C57B 108.6(10)
C43B C44B C45B 106.4(10)
C43B C44B C66B 114.3(12)
C45B C44B C66B 128.4(12)
C3B C2B C1B 109.3(10)
C3B C2B C69B 122.4(13)
C1B C2B C69B 116.4(13)
C71B C69B C70B 122.6(19)
C71B C69B C2B 120.1(17)
C70B C69B C2B 111.9(17)
C13B C75B C57B 124.7(18)
C13B C75B C32B 108.2(16)
C57B C75B C32B 120.6(19)
C77B C31B C35B 119.2(16)
C77B C31B C32B 121.5(16)
C35B C31B C32B 110.6(10)
C56B C73B C38B 122.7(15)
C56B C73B C33B 107.7(14)
C38B C73B C33B 114.9(13)
C17B C72B C71B 130.4(19)
C17B C72B C59B 116.0(17)
C71B C72B C59B 110.0(18)
C75B C13B C12B 119.2(14)
C75B C13B C14B 124.7(14)
C12B C13B C14B 106.2(9)
C5B C41B C42B 127.0(14)
C5B C41B C45B 118.3(13)
C42B C41B C45B 107.6(10)
C77B C14B C15B 121.2(14)
C77B C14B C13B 121.0(14)
C15B C14B C13B 108.9(10)
C7A C71A C72A 117.0(18)
C7A C71A C69A 120.8(17)
C72A C71A C69A 117.9(16)
C31B C32B C75B 126.5(14)
C31B C32B C33B 105.0(10)
C75B C32B C33B 117.4(14)
C10B C45B C41B 121.9(14)
C10B C45B C44B 118.6(14)
C41B C45B C44B 108.2(9)
C31B C77B C14B 117.0(17)
C31B C77B C22B 126(2)
C14B C77B C22B 108.0(17)
C43B C42B C41B 108.1(10)
C43B C42B C62B 120.0(14)
C41B C42B C62B 116.9(13)
C34B C33B C32B 108.1(9)
C34B C33B C73B 120.8(12)
C32B C33B C73B 122.3(11)
C71B C7B C8B 119.7(15)
C71B C7B C6B 118.2(16)
C8B C7B C6B 109.1(9)
C10B C9B C8B 109.1(10)
C10B C9B C67B 120.6(14)
C8B C9B C67B 117.5(13)
C4B C63B C62B 125.2(19)
C4B C63B C64B 122.7(18)
C62B C63B C64B 106.1(18)
C1B C6B C10B 119.7(14)
C1B C6B C7B 126.0(13)
C10B C6B C7B 106.5(9)
C6B C1B C2B 119.9(13)
C6B C1B C5B 121.4(14)
C2B C1B C5B 106.7(10)
C78B C19B C20B 123.5(14)
C78B C19B C18B 115.6(14)
C20B C19B C18B 109.0(9)
C60B C76B C18B 120.1(16)
C60B C76B C37B 125.3(15)
C18B C76B C37B 101.3(14)
C73B C38B C39B 119.6(14)
C73B C38B C37B 123.8(14)
C39B C38B C37B 110.2(10)
C41B C5B C4B 118.1(15)
C41B C5B C1B 122.4(13)
C4B C5B C1B 106.6(10)
C63B C4B C5B 122.9(17)
C63B C4B C3B 115.8(15)
C5B C4B C3B 109.1(11)
C3B C11B C15B 120.1(14)
C3B C11B C12B 124.0(14)
C15B C11B C12B 108.6(10)
C45B C10B C9B 123.8(16)
C45B C10B C6B 115.8(15)
C9B C10B C6B 108.6(9)
C76B C18B C17B 119.0(14)
C76B C18B C19B 125.5(14)
C17B C18B C19B 107.9(8)
C36B C78B C27B 125.5(19)
C36B C78B C19B 126.1(19)
C27B C78B C19B 103.4(16)
C36B C37B C38B 106.1(10)
C36B C37B C76B 136.7(13)
C38B C37B C76B 108.9(13)
C78B C36B C37B 113.9(16)
C78B C36B C40B 129.3(16)
C37B C36B C40B 108.3(10)
C61B C62B C63B 136.7(19)
C61B C62B C42B 110.3(18)
C63B C62B C42B 109.0(17)
C2B C3B C4B 108.4(11)
C2B C3B C11B 121.2(14)
C4B C3B C11B 125.0(15)
C72B C17B C18B 121.7(15)
C72B C17B C16B 117.4(15)
C18B C17B C16B 106.0(9)
C76B C60B C56B 123.3(15)
C76B C60B C59B 120.9(15)
C56B C60B C59B 108.3(10)
C68B C67B C66B 106.2(18)
C68B C67B C9B 121.9(17)
C66B C67B C9B 127.0(18)
C16B C8B C7B 128.7(14)
C16B C8B C9B 116.1(14)
C7B C8B C9B 106.6(9)
C39B C74B C53B 122.5(18)
C39B C74B C34B 122.1(18)
C53B C74B C34B 106.5(17)
C27B C28B C29B 106.1(10)
C27B C28B C80B 134.7(13)
C29B C28B C80B 106.8(13)
C74B C39B C38B 125.7(15)
C74B C39B C40B 118.3(16)
C38B C39B C40B 107.3(10)
C80B C40B C39B 114.7(15)
C80B C40B C36B 126.7(15)
C39B C40B C36B 108.2(10)
C33B C34B C35B 108.1(10)
C33B C34B C74B 116.3(15)
C35B C34B C74B 124.7(15)
C8B C16B C20B 130.8(15)
C8B C16B C17B 111.0(15)
C20B C16B C17B 109.7(9)
C78B C27B C28B 109.5(15)
C78B C27B C26B 130.7(14)
C28B C27B C26B 110.3(10)
C52B C79B C35B 121(2)
C52B C79B C23B 120.0(18)
C35B C79B C23B 113.2(18)
C42B C43B C46B 124.3(14)
C42B C43B C44B 109.4(10)
C46B C43B C44B 118.0(13)
C79B C52B C53B 120.8(17)
C79B C52B C51B 121.3(16)
C53B C52B C51B 108.6(10)
C52B C53B C74B 127.0(15)
C52B C53B C54B 106.8(10)
C74B C53B C54B 116.9(15)
C21B C22B C23B 109.5(11)
C21B C22B C77B 130.2(16)
C23B C22B C77B 113.2(16)
C31B C35B C34B 108.2(10)
C31B C35B C79B 122.7(16)
C34B C35B C79B 118.5(16)
C64B C21B C22B 117.4(16)
C64B C21B C25B 127.1(17)
C22B C21B C25B 107.4(11)
C68B C26B C27B 133.1(18)
C68B C26B C30B 115.6(18)
C27B C26B C30B 106.6(10)
C80B C54B C55B 125.5(16)
C80B C54B C53B 117.6(16)
C55B C54B C53B 107.6(10)
C54B C80B C40B 130.0(18)
C54B C80B C28B 128.8(17)
C40B C80B C28B 92.3(15)
C46B C50B C65B 121.2(16)
C46B C50B C49B 107.6(10)
C65B C50B C49B 120.4(17)
C48B C49B C50B 107.4(10)
C48B C49B C81B 119.0(15)
C50B C49B C81B 119.4(16)
C30B C29B C28B 109.5(10)
C30B C29B C81B 125.4(14)
C28B C29B C81B 118.7(14)
C66B C65B C50B 124.9(19)
C66B C65B C30B 102.4(15)
C50B C65B C30B 128.8(16)
C29B C30B C65B 113.6(14)
C29B C30B C26B 107.6(10)
C65B C30B C26B 130.2(13)
C55B C81B C49B 106.0(15)
C55B C81B C29B 127.8(13)
C49B C81B C29B 112.3(15)
C25B C24B C23B 106.9(10)
C25B C24B C82B 120.2(16)
C23B C24B C82B 124.9(15)
C22B C23B C24B 108.3(10)
C22B C23B C79B 124.4(14)
C24B C23B C79B 117.3(15)
C24B C25B C61B 115.4(18)
C24B C25B C21B 107.9(11)
C61B C25B C21B 125.3(17)
C26B C68B C20B 104(2)
C26B C68B C67B 125(2)
C20B C68B C67B 118.5(19)
C82B C51B C55B 118.8(15)
C82B C51B C52B 122.6(16)
C55B C51B C52B 109.1(10)
C51B C55B C54B 107.9(10)
C51B C55B C81B 131.7(13)
C54B C55B C81B 110.6(13)
C25B C61B C47B 128.0(19)
C25B C61B C62B 104.9(18)
C47B C61B C62B 123.3(17)
C21B C64B C15B 119.5(19)
C21B C64B C63B 118.5(19)
C15B C64B C63B 116(2)
C46B C47B C48B 109.0(11)
C46B C47B C61B 122.7(16)
C48B C47B C61B 117.8(16)
C47B C46B C50B 109.4(10)
C47B C46B C43B 116.8(16)
C50B C46B C43B 125.9(15)
C49B C48B C47B 106.2(10)
C49B C48B C82B 130.2(17)
C47B C48B C82B 114.0(16)
C24B C82B C51B 113.7(17)
C24B C82B C48B 124.1(17)
C51B C82B C48B 113.3(17)
C19A C78A C36A 117.7(13)
C19A C78A C27A 132.7(14)
C36A C78A C27A 101.5(12)
C65B C66B C67B 137.5(18)
C65B C66B C44B 114.5(16)
C67B C66B C44B 100.8(16)
C68B C20B C19B 123.4(16)
C68B C20B C16B 113.7(14)
C19B C20B C16B 107.3(9)
Cl3Y C1Y Cl2Y 102.9(5)
Cl3Y C1Y Cl1Y 107.9(6)
Cl2Y C1Y Cl1Y 108.4(6)
Cl3Y C1Y H47 112.4
Cl2Y C1Y H47 112.4
Cl1Y C1Y H47 112.4
C1C C3C C2C 124.5(18)
C1C C3C C4C 102.3(15)
C2C C3C C4C 22.2(10)
C2C C4C C3C 33.5(12)
C2C C4C C1C 55.6(10)
C3C C4C C1C 22.1(7)
Cl4Z Cl2Z C1Z 76.8(10)
Cl2Z Cl4Z C1Z 84.4(11)
Cl5Z Cl3Z C1Z 80.6(6)
Cl2W C1W Cl1W 116.0(15)
Cl2W C1W Cl3W 110.4(9)
Cl1W C1W Cl3W 106.8(16)
Cl2W C1W H45 107.8
Cl1W C1W H45 107.8
Cl3W C1W H45 107.8
Sc7 Sc6 Sc5 77.0(6)
Cl2X C1X Cl3X 110.5(7)
Cl2X C1X Cl1X 108.9(4)
Cl3X C1X Cl1X 110.3(7)
Cl2X C1X H48 109.0
Cl3X C1X H48 109.0
Cl1X C1X H48 109.0

loop_
_geom_bond_atom_site_label_1
_geom_bond_atom_site_label_2
_geom_bond_distance
Co1P N2P 1.9684(19)
Co1P N1P 1.9712(19)
Co1P N3P 1.976(5)
Co1P N4P 1.982(5)
N1P C14P 1.378(7)
N1P C11P 1.397(7)
N2P C4P 1.370(8)
N2P C1P 1.378(8)
C20P C19P 1.369(8)
C20P C1P 1.379(9)
C20P H25 0.9500
C1P C2P 1.461(8)
N3P C6P 1.376(7)
N3P C9P 1.408(7)
C14P C15P 1.401(8)
C14P C13P 1.415(7)
N4P C16P 1.343(7)
N4P C19P 1.385(7)
C11P C10P 1.352(9)
C11P C12P 1.468(7)
C10P C9P 1.400(8)
C10P H26 0.9500
C19P C18P 1.447(8)
C12P C13P 1.362(4)
C12P C29P 1.499(7)
C15P C16P 1.369(7)
C15P H27 0.9500
C16P C17P 1.452(8)
C9P C8P 1.438(8)
C2P C3P 1.351(4)
C2P C21P 1.495(8)
C4P C5P 1.386(9)
C4P C3P 1.436(7)
C5P C6P 1.383(8)
C5P H28 0.9500
C29P C30P 1.544(8)
C29P H29 0.9900
C29P H30 0.9900
C18P C17P 1.393(9)
C18P C35P 1.480(8)
C8P C7P 1.333(9)
C8P C27P 1.515(7)
C7P C6P 1.447(9)
C7P C25P 1.527(8)
C17P C33P 1.483(8)
C31P C13P 1.496(7)
C31P C32P 1.518(8)
C31P H31 0.9900
C31P H32 0.9900
C26P C25P 1.550(9)
C26P H1 0.9800
C26P H2 0.9800
C26P H3 0.9800
C33P C34P 1.549(9)
C33P H33 0.9900
C33P H34 0.9900
C28P C27P 1.523(8)
C28P H4 0.9800
C28P H5 0.9800
C28P H6 0.9800
C21P C22P 1.496(9)
C21P H35 0.9900
C21P H36 0.9900
C27P H37 0.9900
C27P H38 0.9900
C35P C36P 1.508(10)
C35P H39 0.9900
C35P H40 0.9900
C23P C3P 1.506(8)
C23P C24P 1.561(9)
C23P H41 0.9900
C23P H42 0.9900
C34P H7 0.9800
C34P H8 0.9800
C34P H9 0.9800
C25P H43 0.9900
C25P H44 0.9900
C30P H10 0.9800
C30P H11 0.9800
C30P H12 0.9800
C32P H13 0.9800
C32P H14 0.9800
C32P H15 0.9800
C22P H16 0.9800
C22P H17 0.9800
C22P H18 0.9800
C24P H19 0.9800
C24P H20 0.9800
C24P H21 0.9800
C36P H22 0.9800
C36P H23 0.9800
C36P H24 0.9800
C1C C3C 0.546(14)
C1C C2C 1.195(8)
C1C C4C 1.415(12)
C2C C4C 0.547(13)
C2C C3C 0.798(11)
C23A C79A 1.42(2)
C23A C22A 1.451(17)
C23A C24A 1.454(17)
C74A C39A 1.35(2)
C74A C34A 1.41(2)
C74A C53A 1.43(2)
C34A C35A 1.441(17)
C34A C33A 1.446(14)
C4A C5A 1.328(17)
C4A C3A 1.357(18)
C4A C63A 1.75(2)
C3A C2A 1.312(18)
C3A C11A 1.39(2)
C25A C61A 1.42(2)
C25A C24A 1.448(17)
C25A C21A 1.489(18)
C79A C35A 1.39(2)
C79A C52A 1.47(2)
C31A C35A 1.443(18)
C31A C32A 1.451(17)
C31A C77A 1.56(3)
C52A C53A 1.412(18)
C52A C51A 1.467(17)
C21A C22A 1.460(18)
C21A C64A 1.47(2)
C53A C54A 1.421(16)
C11A C15A 1.415(17)
C11A C12A 1.435(16)
C77A C14A 1.31(2)
C77A C22A 1.43(2)
C64A C63A 1.32(2)
C64A C15A 1.48(2)
C63A C62A 1.43(2)
C62A C42A 1.50(2)
C62A C61A 1.57(2)
C61A C47A 1.40(2)
C15A C14A 1.420(17)
C59A C72A 1.39(2)
C59A C58A 1.458(17)
C59A C60A 1.470(18)
C32A C75A 1.42(2)
C32A C33A 1.481(17)
C75A C13A 1.42(2)
C75A C57A 1.51(2)
C56A C60A 1.485(19)
C56A C57A 1.486(18)
C56A C73A 1.48(2)
C38A C37A 1.399(19)
C38A C39A 1.453(16)
C38A C73A 1.476(19)
C70A C12A 1.34(2)
C70A C69A 1.46(2)
C70A C58A 1.519(19)
C58A C57A 1.434(15)
C13A C12A 1.407(16)
C13A C14A 1.424(17)
C60A C76A 1.53(2)
C24A C82A 1.44(2)
C33A C73A 1.200(17)
C39A C40A 1.432(16)
Cl1Y C1Y 1.7497(11)
Cl1X C1X 1.841(5)
Cl5Z Cl3Z 0.880(5)
Cl5Z C1Z 1.738(8)
C1Z Cl3Z 1.649(6)
C1Z Cl4Z 1.685(7)
C1Z Cl1Z 1.698(5)
C1Z Cl2Z 1.722(7)
C1Z H49 1.0000
C1Z H46 1.0000
C48A C82A 1.36(2)
C48A C47A 1.540(18)
C48A C49A 1.541(18)
C69A C2A 1.28(2)
C69A C71A 1.50(3)
C7A C8A 1.361(17)
C7A C6A 1.395(16)
C7A C71A 1.47(2)
C16A C20A 1.296(17)
C16A C17A 1.347(17)
C16A C8A 1.38(2)
C71B C69B 1.31(3)
C71B C7B 1.40(3)
C71B C72B 1.49(3)
C2A C1A 1.375(16)
C46A C43A 1.32(2)
C46A C50A 1.476(18)
C46A C47A 1.481(19)
C51A C55A 1.404(17)
C51A C82A 1.47(2)
C17A C18A 1.326(17)
C17A C72A 1.49(2)
C50A C49A 1.532(17)
C50A C65A 1.64(2)
C66A C44A 1.30(2)
C66A C65A 1.37(2)
C66A C67A 1.42(2)
C42A C41A 1.389(17)
C42A C43A 1.412(16)
C81A C49A 1.33(2)
C81A C55A 1.37(2)
C81A C29A 1.46(3)
C72A C71A 1.49(3)
C8A C9A 1.454(16)
C55A C54A 1.458(16)
C10A C9A 1.314(17)
C10A C45A 1.35(2)
C10A C6A 1.425(16)
C9A C67A 1.47(2)
C43A C44A 1.376(15)
C44A C45A 1.418(15)
C54A C80A 1.41(2)
C30A C65A 1.40(2)
C30A C29A 1.404(18)
C30A C26A 1.416(17)
C15B C64B 1.34(3)
C15B C14B 1.410(18)
C15B C11B 1.424(19)
C26A C27A 1.428(16)
C26A C68A 1.52(3)
C1A C6A 1.269(17)
C1A C5A 1.437(17)
C37A C36A 1.436(16)
C37A C76A 1.50(2)
C5A C41A 1.423(18)
C29A C28A 1.404(18)
C45A C41A 1.415(16)
C36A C40A 1.448(18)
C36A C78A 1.61(2)
C27A C28A 1.384(18)
C27A C78A 1.62(2)
C28A C80A 1.33(2)
C76A C18A 1.361(19)
C68A C67A 1.43(3)
C68A C20A 1.63(2)
C19A C20A 1.307(17)
C19A C18A 1.336(17)
C19A C78A 1.37(2)
Cl2X C1X 1.638(4)
Cl2Y C1Y 1.7492(11)
Cl3X C1X 1.689(9)
C40A C80A 1.45(2)
C70B C58B 1.39(2)
C70B C69B 1.43(3)
C70B C12B 1.55(3)
C57B C75B 1.38(3)
C57B C56B 1.45(2)
C57B C58B 1.452(17)
C59B C58B 1.412(19)
C59B C60B 1.46(2)
C59B C72B 1.53(3)
C56B C73B 1.41(2)
C56B C60B 1.45(2)
C12B C13B 1.421(18)
C12B C11B 1.434(18)
C44B C43B 1.405(17)
C44B C45B 1.423(18)
C44B C66B 1.76(3)
C2B C3B 1.332(19)
C2B C1B 1.349(18)
C2B C69B 1.65(2)
C75B C13B 1.38(3)
C75B C32B 1.45(3)
C31B C77B 1.30(3)
C31B C35B 1.389(18)
C31B C32B 1.431(18)
C73B C38B 1.41(3)
C73B C33B 1.77(2)
C72B C17B 1.23(3)
C13B C14B 1.469(17)
C41B C5B 1.28(2)
C41B C42B 1.402(17)
C41B C45B 1.419(17)
C14B C77B 1.40(3)
C32B C33B 1.468(18)
C45B C10B 1.36(2)
C77B C22B 1.45(3)
C42B C43B 1.398(17)
C42B C62B 1.53(2)
C33B C34B 1.419(17)
C7B C8B 1.437(19)
C7B C6B 1.494(17)
C9B C10B 1.418(19)
C9B C8B 1.511(17)
C9B C67B 1.54(3)
C63B C4B 1.32(3)
C63B C62B 1.47(3)
C63B C64B 1.55(3)
C6B C1B 1.27(2)
C6B C10B 1.487(19)
C1B C5B 1.409(17)
C19B C78B 1.41(2)
C19B C20B 1.552(18)
C19B C18B 1.623(19)
C76B C60B 1.33(2)
C76B C18B 1.37(2)
C76B C37B 1.50(2)
C38B C39B 1.452(19)
C38B C37B 1.49(2)
C5B C4B 1.342(18)
C4B C3B 1.354(18)
C11B C3B 1.36(2)
C18B C17B 1.595(18)
C78B C36B 1.18(2)
C78B C27B 1.31(3)
C37B C36B 1.460(19)
C36B C40B 1.501(19)
C62B C61B 1.46(3)
C17B C16B 1.606(19)
C67B C68B 1.52(3)
C67B C66B 1.53(3)
C8B C16B 1.31(2)
C74B C39B 1.44(3)
C74B C53B 1.47(3)
C74B C34B 1.51(3)
C28B C27B 1.413(18)
C28B C29B 1.491(17)
C28B C80B 1.78(3)
C39B C40B 1.456(19)
C40B C80B 1.45(3)
C34B C35B 1.426(17)
C16B C20B 1.599(19)
C27B C26B 1.422(18)
C79B C52B 1.27(3)
C79B C35B 1.43(2)
C79B C23B 1.48(3)
C43B C46B 1.41(2)
C52B C53B 1.431(18)
C52B C51B 1.442(18)
C53B C54B 1.473(19)
C22B C21B 1.334(18)
C22B C23B 1.377(19)
C21B C64B 1.32(3)
C21B C25B 1.41(2)
C26B C68B 1.23(3)
C26B C30B 1.498(18)
C54B C80B 1.30(3)
C54B C55B 1.452(18)
C50B C46B 1.34(2)
C50B C65B 1.37(2)
C50B C49B 1.398(18)
C49B C48B 1.38(2)
C49B C81B 1.58(3)
C29B C30B 1.376(17)
C29B C81B 1.58(2)
C65B C66B 1.30(3)
C65B C30B 1.45(2)
C81B C55B 1.56(2)
C24B C25B 1.38(2)
C24B C23B 1.379(18)
C24B C82B 1.40(3)
C25B C61B 1.38(3)
C68B C20B 1.45(3)
C51B C82B 1.41(3)
C51B C55B 1.41(2)
C61B C47B 1.44(3)
C47B C46B 1.343(19)
C47B C48B 1.39(2)
C48B C82B 1.51(3)
Cl3Y C1Y 1.7484(11)
C1Y H47 1.0000
C3C C4C 1.195(7)
Cl1W C1W 1.7500(11)
Cl2W C1W 1.7502(11)
Cl3W C1W 1.7500(11)
Cl2Z Cl4Z 0.559(4)
C1W H45 1.0000
Sc5 Sc6 3.71(2)
Sc6 Sc7 2.75(3)
C1X H48 1.0000
